data_2243058
loop_
_publ_author_name
'Berg, David J.'
'Twamley, Brendan'

_publ_section_title
;
 Crystal structure of a binuclear mixed-valence ytterbium complex
 containing a 2-anthracene-substituted phenoxide ligand
;
_journal_issue 9
_journal_name_full 'Acta Crystallographica Section E'
_journal_page_first 1367
_journal_page_last 1371
_journal_paper_doi 10.1107/S205698901901154X
_journal_volume 75
_journal_year 2019
_chemical_formula_iupac '[Yb2 (C20 H13 O)5 (C4 H8 O)2], 3C7 H7'
_chemical_formula_moiety 'C108 H81 O7 Yb2, 3(C7 H8)'
_chemical_formula_sum 'C129 H105 O7 Yb2'
_chemical_formula_weight 2113.20
_chemical_name_systematic
'{[2-(Anthracen-9-yl)phenolato-\k<i>O</i>]bis(tetrahydrofuran)ytterbium(III)}-tris[\m-2-(anthracen-9-yl)phenolato]-\k^2^<i>O</i>:<i>O</i>;\k^2^<i>O</i>:<i>O</i>;\k<i>O</i>:1,2-\h,\k<i>O</i>]-{[2-(anthracen-9-yl)phenolato-\k<i>O</i>]ytterbium(II)} toluene trisolvate'
_space_group_crystal_system monoclinic
_space_group_IT_number 14
_space_group_name_Hall '-P 2ybc'
_space_group_name_H-M_alt 'P 1 21/c 1'
_symmetry_space_group_name_Hall '-P 2ybc'
_symmetry_space_group_name_H-M 'P 1 21/c 1'
_atom_sites_solution_hydrogens geom
_atom_sites_solution_primary direct
_cell_angle_alpha 90
_cell_angle_beta 95.5080(10)
_cell_angle_gamma 90
_cell_formula_units_Z 4
_cell_length_a 14.4612(7)
_cell_length_b 20.8473(10)
_cell_length_c 32.0864(15)
_cell_measurement_reflns_used 9535
_cell_measurement_temperature 83(2)
_cell_measurement_theta_max 29.714
_cell_measurement_theta_min 2.333
_cell_volume 9628.6(8)
_computing_cell_refinement
;
SAINT (Bruker, 2002)
;
_computing_data_collection
;
SMART (Bruker, 2002)
;
_computing_data_reduction
;
SAINT (Bruker, 2002)
;
_computing_molecular_graphics
;
OLEX2 (Dolomanov <i>et al.</i>,  2009)
;
_computing_publication_material
;
OLEX2 (Dolomanov <i>et al.</i>,  2009)
;
_computing_structure_refinement
;
SHELXL (Sheldrick, 2015)
;
_computing_structure_solution
;
SHELXS (Sheldrick, 2008)
;
_diffrn_ambient_temperature 83(2)
_diffrn_detector_area_resol_mean 8.3
_diffrn_measured_fraction_theta_full 1.000
_diffrn_measured_fraction_theta_max 1.000
_diffrn_measurement_device_type 'Bruker SMART CCD area detector'
_diffrn_measurement_method 'phi and omega scans'
_diffrn_radiation_monochromator 'Parallel, graphite'
_diffrn_radiation_type MoK\a
_diffrn_radiation_wavelength 0.71073
_diffrn_reflns_av_R_equivalents 0.0668
_diffrn_reflns_av_unetI/netI 0.0547
_diffrn_reflns_limit_h_max 18
_diffrn_reflns_limit_h_min -18
_diffrn_reflns_limit_k_max 27
_diffrn_reflns_limit_k_min -27
_diffrn_reflns_limit_l_max 41
_diffrn_reflns_limit_l_min -41
_diffrn_reflns_number 109364
_diffrn_reflns_theta_full 25.242
_diffrn_reflns_theta_max 27.500
_diffrn_reflns_theta_min 1.415
_diffrn_source_current 5.0
_diffrn_source_power 0.1
_diffrn_source_voltage 20.0
_exptl_absorpt_coefficient_mu 1.993
_exptl_absorpt_correction_T_max 0.8256
_exptl_absorpt_correction_T_min 0.728796
_exptl_absorpt_correction_type multi-scan
_exptl_absorpt_process_details
;
(SADABS; Bruker, 2002)
;
_exptl_crystal_colour orange
_exptl_crystal_density_diffrn 1.458
_exptl_crystal_density_method 'not measured'
_exptl_crystal_description fragment
_exptl_crystal_F_000 4300
_exptl_crystal_size_max 0.4
_exptl_crystal_size_mid 0.37
_exptl_crystal_size_min 0.1
_refine_diff_density_max 2.199
_refine_diff_density_min -0.927
_refine_ls_extinction_method none
_refine_ls_goodness_of_fit_ref 1.030
_refine_ls_hydrogen_treatment constr
_refine_ls_matrix_type full
_refine_ls_number_parameters 1480
_refine_ls_number_reflns 22107
_refine_ls_number_restraints 1509
_refine_ls_restrained_S_all 1.009
_refine_ls_R_factor_all 0.0756
_refine_ls_R_factor_gt 0.0481
_refine_ls_shift/su_max 0.002
_refine_ls_shift/su_mean 0.000
_refine_ls_structure_factor_coef Fsqd
_refine_ls_weighting_details 'w=1/[\s^2^(Fo^2^)+(0.0460P)^2^+19.2482P] where P=(Fo^2^+2Fc^2^)/3'
_refine_ls_weighting_scheme calc
_refine_ls_wR_factor_gt 0.1029
_refine_ls_wR_factor_ref 0.1151
_reflns_number_gt 15925
_reflns_number_total 22107
_reflns_threshold_expression 'I > 2\s(I)'
_cod_data_source_file su5510sup1.cif
_cod_data_source_block I
_cod_database_code 2243058
_shelx_space_group_comment
;
The symmetry employed for this shelxl refinement is uniquely defined
by the following loop, which should always be used as a source of
symmetry information in preference to the above space-group names.
They are only intended as comments.
;
_shelx_estimated_absorpt_t_min 0.503
_shelx_estimated_absorpt_t_max 0.826

loop_
_space_group_symop_operation_xyz
'x, y, z'
'-x, y+1/2, -z+1/2'
'-x, -y, -z'
'x, -y-1/2, z-1/2'

loop_
_atom_site_type_symbol
_atom_site_label
_atom_site_fract_x
_atom_site_fract_y
_atom_site_fract_z
_atom_site_U_iso_or_equiv
_atom_site_adp_type
_atom_site_calc_flag
_atom_site_occupancy
_atom_site_disorder_assembly
_atom_site_disorder_group
Yb Yb1 0.18124(2) 0.71235(2) 0.43346(2) 0.02267(6) Uani d 1 . .
Yb Yb2 0.29037(2) 0.79160(2) 0.36561(2) 0.03018(6) Uani d 1 . .
O O1 0.1748(2) 0.70802(14) 0.36503(9) 0.0283(7) Uani d 1 . .
O O2 0.3311(2) 0.73221(14) 0.42697(9) 0.0258(7) Uani d 1 . .
O O3 0.2033(2) 0.61927(14) 0.45529(10) 0.0299(7) Uani d 1 . .
O O4 0.3243(2) 0.87059(15) 0.32598(10) 0.0342(8) Uani d 1 . .
O O5 0.0260(2) 0.68505(14) 0.42582(11) 0.0310(7) Uani d 1 . .
O O7 0.1808(2) 0.81575(14) 0.41572(11) 0.0316(7) Uani d 1 . .
C C1A 0.2202(3) 0.5562(2) 0.45664(14) 0.0230(9) Uani d 1 . .
C C1B 0.4010(3) 0.6888(2) 0.43332(13) 0.0243(9) Uani d 1 . .
C C1C 0.3547(3) 0.9243(2) 0.31022(15) 0.0312(11) Uani d 1 . .
C C1D 0.1103(3) 0.7079(2) 0.33159(14) 0.0293(10) Uani d 1 . .
C C2A 0.2194(3) 0.5200(2) 0.42007(14) 0.0281(10) Uani d 1 . .
H H2A 0.205598 0.540354 0.393708 0.034 Uiso calc 1 . .
C C2B 0.3910(3) 0.6280(2) 0.41576(13) 0.0262(10) Uani d 1 . .
H H2B 0.336306 0.617916 0.398207 0.031 Uiso calc 1 . .
C C2C 0.3508(4) 0.9822(2) 0.33235(16) 0.0382(12) Uani d 1 . .
H H2C 0.325719 0.982494 0.358645 0.046 Uiso calc 1 . .
C C2D 0.0412(3) 0.7548(2) 0.32733(16) 0.0337(11) Uani d 1 . .
H H2D 0.037827 0.785929 0.348779 0.040 Uiso calc 1 . .
C C3A 0.2383(3) 0.4554(2) 0.42154(15) 0.0292(10) Uani d 1 . .
H H3A 0.240208 0.432251 0.396134 0.035 Uiso calc 1 . .
C C3B 0.4589(4) 0.5823(2) 0.42333(15) 0.0344(11) Uani d 1 . .
H H3B 0.450623 0.540827 0.411314 0.041 Uiso calc 1 . .
C C3C 0.3830(4) 1.0389(3) 0.31651(19) 0.0454(14) Uani d 1 . .
H H3C 0.379386 1.077455 0.332031 0.055 Uiso calc 1 . .
C C3D -0.0224(3) 0.7567(3) 0.29232(17) 0.0404(13) Uani d 1 . .
H H3D -0.068675 0.789189 0.289812 0.048 Uiso calc 1 . .
C C4A 0.2543(3) 0.4237(2) 0.45887(16) 0.0297(10) Uani d 1 . .
H H4A 0.265221 0.378799 0.459615 0.036 Uiso calc 1 . .
C C4B 0.5393(4) 0.5966(2) 0.44839(17) 0.0398(13) Uani d 1 . .
H H4B 0.585761 0.564845 0.454417 0.048 Uiso calc 1 . .
C C4C 0.4201(4) 1.0401(3) 0.27849(18) 0.0483(15) Uani d 1 . .
H H4C 0.441889 1.079102 0.267623 0.058 Uiso calc 1 . .
C C4D -0.0191(4) 0.7118(3) 0.26110(17) 0.0447(14) Uani d 1 . .
H H4D -0.063324 0.712957 0.237212 0.054 Uiso calc 1 . .
C C5A 0.2542(3) 0.4586(2) 0.49543(15) 0.0265(10) Uani d 1 . .
H H5A 0.264527 0.436775 0.521460 0.032 Uiso calc 1 . .
C C5B 0.5512(4) 0.6578(2) 0.46455(16) 0.0365(12) Uani d 1 . .
H H5B 0.606686 0.667661 0.481640 0.044 Uiso calc 1 . .
C C5C 0.4250(4) 0.9832(3) 0.25653(17) 0.0381(12) Uani d 1 . .
H H5C 0.451028 0.983682 0.230439 0.046 Uiso calc 1 . .
C C5D 0.0488(4) 0.6650(3) 0.26468(15) 0.0390(13) Uani d 1 . .
H H5D 0.051138 0.634067 0.243042 0.047 Uiso calc 1 . .
C C6A 0.2396(3) 0.5247(2) 0.49552(13) 0.0224(9) Uani d 1 . .
C C6B 0.4846(3) 0.7051(2) 0.45660(14) 0.0287(10) Uani d 1 . .
C C6C 0.3934(3) 0.9256(2) 0.27131(15) 0.0296(10) Uani d 1 . .
C C6D 0.1142(3) 0.6624(2) 0.29973(15) 0.0321(11) Uani d 1 . .
C C7A 0.2433(3) 0.5583(2) 0.53633(14) 0.0262(10) Uani d 1 . .
C C7B 0.5042(3) 0.7732(2) 0.46942(15) 0.0278(10) Uani d 1 . .
C C7C 0.4006(3) 0.8661(2) 0.24624(14) 0.0296(10) Uani d 1 . .
C C7D 0.1882(4) 0.6123(2) 0.30329(14) 0.0356(12) Uani d 1 . .
C C8A 0.1610(3) 0.5697(2) 0.55534(14) 0.0254(10) Uani d 1 . .
C C8B 0.5094(3) 0.7924(2) 0.51160(15) 0.0305(10) Uani d 1 . .
C C8C 0.4885(3) 0.8407(3) 0.23907(15) 0.0357(12) Uani d 1 . .
C C8D 0.1647(4) 0.5464(2) 0.30659(15) 0.0424(14) Uani d 1 . .
C C9A 0.0715(3) 0.5564(2) 0.53416(15) 0.0282(10) Uani d 1 . .
H H9A 0.067287 0.539731 0.506480 0.034 Uiso calc 1 . .
C C9B 0.4927(4) 0.7499(2) 0.54503(16) 0.0360(12) Uani d 1 . .
H H9B 0.479051 0.706123 0.538845 0.043 Uiso calc 1 . .
C C9C 0.5740(4) 0.8687(3) 0.25642(18) 0.0495(15) Uani d 1 . .
H H9C 0.573142 0.906888 0.272577 0.059 Uiso calc 1 . .
C C9D 0.0715(5) 0.5249(3) 0.30686(17) 0.0554(17) Uani d 1 . .
H H9D 0.022788 0.555632 0.305154 0.067 Uiso calc 1 . .
C C10A -0.0073(3) 0.5668(2) 0.55266(17) 0.0370(12) Uani d 1 . .
H H10A -0.065892 0.556658 0.538218 0.044 Uiso calc 1 . .
C C10B 0.4959(4) 0.7701(3) 0.58521(17) 0.0411(13) Uani d 1 . .
H H10B 0.483752 0.740700 0.606650 0.049 Uiso calc 1 . .
C C10C 0.6576(4) 0.8405(4) 0.2497(2) 0.070(2) Uani d 1 . .
H H10C 0.713898 0.859279 0.261676 0.084 Uiso calc 1 . .
C C10D 0.0501(6) 0.4618(3) 0.3095(2) 0.074(2) Uani d 1 . .
H H10D -0.012709 0.448702 0.309959 0.089 Uiso calc 1 . .
C C11A -0.0025(4) 0.5928(3) 0.59322(18) 0.0494(15) Uani d 1 . .
H H11A -0.058133 0.601387 0.605755 0.059 Uiso calc 1 . .
C C11B 0.5171(4) 0.8350(3) 0.59548(18) 0.0467(14) Uani d 1 . .
H H11B 0.519444 0.848887 0.623759 0.056 Uiso calc 1 . .
C C11C 0.6610(5) 0.7844(4) 0.2256(3) 0.073(2) Uani d 1 . .
H H11C 0.719516 0.766008 0.221414 0.088 Uiso calc 1 . .
C C11D 0.1212(7) 0.4163(3) 0.3115(2) 0.079(3) Uani d 1 . .
H H11D 0.105318 0.372135 0.312091 0.095 Uiso calc 1 . .
C C12A 0.0811(4) 0.6056(3) 0.61464(17) 0.0460(14) Uani d 1 . .
H H12A 0.082792 0.622412 0.642221 0.055 Uiso calc 1 . .
C C12B 0.5342(4) 0.8771(2) 0.56509(17) 0.0408(13) Uani d 1 . .
H H12B 0.548462 0.920313 0.572544 0.049 Uiso calc 1 . .
C C12C 0.5837(5) 0.7568(3) 0.2085(2) 0.0595(18) Uani d 1 . .
H H12C 0.587669 0.719133 0.192080 0.071 Uiso calc 1 . .
C C12D 0.2109(7) 0.4327(3) 0.31252(18) 0.068(2) Uani d 1 . .
H H12D 0.257641 0.400583 0.315014 0.082 Uiso calc 1 . .
C C13A 0.1657(3) 0.5946(2) 0.59707(15) 0.0307(11) Uani d 1 . .
C C13B 0.5313(3) 0.8585(2) 0.52198(16) 0.0324(11) Uani d 1 . .
C C13C 0.4941(4) 0.7833(3) 0.21442(17) 0.0423(13) Uani d 1 . .
C C13D 0.2362(5) 0.4995(3) 0.30984(15) 0.0501(16) Uani d 1 . .
C C14A 0.2524(3) 0.6079(2) 0.61869(15) 0.0325(11) Uani d 1 . .
H H14A 0.255160 0.624343 0.646389 0.039 Uiso calc 1 . .
C C14B 0.5465(3) 0.9017(2) 0.49078(17) 0.0359(12) Uani d 1 . .
H H14B 0.560763 0.944955 0.498053 0.043 Uiso calc 1 . .
C C14C 0.4140(4) 0.7535(3) 0.19803(16) 0.0416(13) Uani d 1 . .
H H14C 0.418457 0.715930 0.181564 0.050 Uiso calc 1 . .
C C14D 0.3287(5) 0.5190(3) 0.31169(16) 0.0512(17) Uani d 1 . .
H H14D 0.376095 0.487354 0.314696 0.061 Uiso calc 1 . .
C C15A 0.3344(3) 0.5974(2) 0.60049(14) 0.0257(10) Uani d 1 . .
C C15B 0.5416(3) 0.8834(2) 0.44901(16) 0.0322(11) Uani d 1 . .
C C15C 0.3274(4) 0.7765(2) 0.20477(15) 0.0365(12) Uani d 1 . .
C C15D 0.3543(4) 0.5837(2) 0.30929(15) 0.0392(13) Uani d 1 . .
C C16A 0.4228(3) 0.6083(2) 0.62278(16) 0.0334(11) Uani d 1 . .
H H16A 0.426471 0.622217 0.651074 0.040 Uiso calc 1 . .
C C16B 0.5574(3) 0.9278(2) 0.41616(18) 0.0393(13) Uani d 1 . .
H H16B 0.571359 0.971221 0.423074 0.047 Uiso calc 1 . .
C C16C 0.2436(4) 0.7443(3) 0.18899(16) 0.0401(13) Uani d 1 . .
H H16C 0.247275 0.707169 0.172046 0.048 Uiso calc 1 . .
C C16D 0.4480(4) 0.6040(3) 0.31152(16) 0.0469(15) Uani d 1 . .
H H16D 0.495979 0.572902 0.315808 0.056 Uiso calc 1 . .
C C17A 0.5018(3) 0.5989(2) 0.60417(16) 0.0348(12) Uani d 1 . .
H H17A 0.560283 0.605757 0.619681 0.042 Uiso calc 1 . .
C C17B 0.5527(4) 0.9092(3) 0.37576(18) 0.0459(14) Uani d 1 . .
H H17B 0.561908 0.939713 0.354555 0.055 Uiso calc 1 . .
C C17C 0.1596(4) 0.7658(3) 0.19780(16) 0.0405(13) Uani d 1 . .
H H17C 0.105025 0.743373 0.187391 0.049 Uiso calc 1 . .
C C17D 0.4714(4) 0.6670(3) 0.30769(16) 0.0410(13) Uani d 1 . .
H H17D 0.534743 0.679667 0.310128 0.049 Uiso calc 1 . .
C C18A 0.4984(3) 0.5790(2) 0.56188(17) 0.0338(11) Uani d 1 . .
H H18A 0.554386 0.574206 0.548931 0.041 Uiso calc 1 . .
C C18B 0.5342(4) 0.8442(3) 0.36484(17) 0.0393(12) Uani d 1 . .
H H18B 0.532422 0.831041 0.336419 0.047 Uiso calc 1 . .
C C18C 0.1522(4) 0.8218(2) 0.22252(15) 0.0351(11) Uani d 1 . .
H H18C 0.092713 0.836194 0.228779 0.042 Uiso calc 1 . .
C C18D 0.3992(3) 0.7138(2) 0.29995(16) 0.0363(12) Uani d 1 . .
H H18D 0.414763 0.757451 0.295968 0.044 Uiso calc 1 . .
C C19A 0.4149(3) 0.5667(2) 0.53958(15) 0.0285(10) Uani d 1 . .
H H19A 0.413542 0.553101 0.511270 0.034 Uiso calc 1 . .
C C19B 0.5190(3) 0.8005(2) 0.39515(16) 0.0343(11) Uani d 1 . .
H H19B 0.506915 0.757103 0.387344 0.041 Uiso calc 1 . .
C C19C 0.2288(3) 0.8547(2) 0.23718(14) 0.0299(10) Uani d 1 . .
H H19C 0.222355 0.892880 0.252793 0.036 Uiso calc 1 . .
C C19D 0.3086(3) 0.6960(2) 0.29828(14) 0.0310(11) Uani d 1 . .
H H19D 0.261545 0.727653 0.293317 0.037 Uiso calc 1 . .
C C20A 0.3301(3) 0.5740(2) 0.55821(14) 0.0245(9) Uani d 1 . .
C C20B 0.5207(3) 0.8180(2) 0.43816(16) 0.0295(10) Uani d 1 . .
C C20C 0.3199(3) 0.8331(2) 0.22963(14) 0.0278(10) Uani d 1 . .
C C20D 0.2824(4) 0.6306(2) 0.30381(13) 0.0314(11) Uani d 1 . .
C C25 -0.0049(4) 0.6217(3) 0.41039(18) 0.0445(14) Uani d 1 . .
H H25A 0.040546 0.588411 0.420601 0.053 Uiso calc 1 . .
H H25B -0.011492 0.621062 0.379391 0.053 Uiso calc 1 . .
C C26 -0.0948(4) 0.6101(3) 0.4266(2) 0.0602(19) Uani d 1 . .
H H26A -0.089571 0.574751 0.447253 0.072 Uiso calc 1 . .
H H26B -0.141968 0.598151 0.403439 0.072 Uiso calc 1 . .
C C27 -0.1224(4) 0.6716(3) 0.44698(19) 0.0463(14) Uani d 1 . .
H H27A -0.188132 0.682369 0.438375 0.056 Uiso calc 1 . .
H H27B -0.113473 0.668121 0.477879 0.056 Uiso calc 1 . .
C C28 -0.0584(3) 0.7209(2) 0.43141(17) 0.0355(11) Uani d 1 . .
H H28A -0.085145 0.739666 0.404579 0.043 Uiso calc 1 . .
H H28B -0.045856 0.755756 0.452139 0.043 Uiso calc 1 . .
C C43A 0.2303(7) 0.2770(4) 0.3876(4) 0.078(3) Uani d 0.5 A 1
H H43A 0.285362 0.280496 0.372109 0.117 Uiso calc 0.5 A 1
H H43B 0.249717 0.274269 0.417637 0.117 Uiso calc 0.5 A 1
H H43C 0.191037 0.314970 0.382003 0.117 Uiso calc 0.5 A 1
C C44A 0.1795(5) 0.2212(3) 0.3745(3) 0.0789(16) Uani d 0.5 A 1
C C45A 0.0830(5) 0.2218(4) 0.3733(4) 0.0774(18) Uani d 0.5 A 1
H H45A 0.052084 0.258220 0.383074 0.093 Uiso calc 0.5 A 1
C C46A 0.0321(4) 0.1689(5) 0.3579(4) 0.0772(18) Uani d 0.5 A 1
H H46A -0.033788 0.169338 0.357046 0.093 Uiso calc 0.5 A 1
C C47A 0.0773(6) 0.1155(4) 0.3437(3) 0.0790(19) Uani d 0.5 A 1
H H47A 0.042443 0.079426 0.333198 0.095 Uiso calc 0.5 A 1
C C48A 0.1736(6) 0.1150(4) 0.3450(4) 0.0818(19) Uani d 0.5 A 1
H H48A 0.204598 0.078473 0.335265 0.098 Uiso calc 0.5 A 1
C C49A 0.2247(4) 0.1678(4) 0.3604(3) 0.0811(19) Uani d 0.5 A 1
H H49A 0.290571 0.167309 0.361316 0.097 Uiso calc 0.5 A 1
O O6A 0.1671(12) 0.7551(5) 0.4989(2) 0.0326(14) Uani d 0.542(9) B 1
C C1E 0.1884(4) 0.8757(2) 0.4304(2) 0.0298(13) Uani d 0.533(3) C 1
C C2E 0.2801(3) 0.8939(2) 0.4410(2) 0.0311(13) Uani d 0.533(3) C 1
H H2E 0.329155 0.864980 0.436773 0.037 Uiso calc 0.533(3) C 1
C C3E 0.3001(3) 0.9543(2) 0.4578(2) 0.0342(13) Uani d 0.533(3) C 1
H H3E 0.362761 0.966742 0.465054 0.041 Uiso calc 0.533(3) C 1
C C4E 0.2283(4) 0.9966(2) 0.4640(2) 0.0366(13) Uani d 0.533(3) C 1
H H4E 0.241967 1.037899 0.475464 0.044 Uiso calc 0.533(3) C 1
C C5E 0.1366(3) 0.9784(3) 0.4534(2) 0.0352(13) Uani d 0.533(3) C 1
H H5E 0.087566 1.007294 0.457594 0.042 Uiso calc 0.533(3) C 1
C C6E 0.1166(3) 0.9180(3) 0.4366(2) 0.0305(11) Uani d 0.533(3) C 1
C C7E 0.0168(2) 0.8982(2) 0.42281(11) 0.0331(11) Uani d 0.533(3) C 1
C C16E -0.1504(3) 0.9075(3) 0.32721(11) 0.0493(14) Uani d 0.533(3) C 1
H H16E -0.214191 0.899831 0.318711 0.059 Uiso calc 0.533(3) C 1
C C8E -0.0443(2) 0.88209(19) 0.45364(10) 0.0342(11) Uani d 0.533(3) C 1
C C9E -0.0098(3) 0.8764(3) 0.49673(10) 0.0377(13) Uani d 0.533(3) C 1
H H9E 0.053294 0.886347 0.505337 0.045 Uiso calc 0.533(3) C 1
C C10E -0.0681(3) 0.8563(3) 0.52590(10) 0.0424(14) Uani d 0.533(3) C 1
H H10E -0.044746 0.852080 0.554468 0.051 Uiso calc 0.533(3) C 1
C C11E -0.1621(3) 0.8421(3) 0.51339(12) 0.0440(15) Uani d 0.533(3) C 1
H H11E -0.200939 0.827100 0.533557 0.053 Uiso calc 0.533(3) C 1
C C12E -0.1984(3) 0.8497(3) 0.47227(13) 0.0414(13) Uani d 0.533(3) C 1
H H12E -0.262315 0.841122 0.464524 0.050 Uiso calc 0.533(3) C 1
C C13E -0.1401(2) 0.87029(18) 0.44143(11) 0.0384(11) Uani d 0.533(3) C 1
C C14E -0.1751(2) 0.8800(2) 0.39995(11) 0.0414(13) Uani d 0.533(3) C 1
H H14E -0.239550 0.874325 0.392097 0.050 Uiso calc 0.533(3) C 1
C C15E -0.1172(2) 0.89793(19) 0.36992(10) 0.0422(12) Uani d 0.533(3) C 1
C C17E -0.0947(4) 0.9269(3) 0.29839(10) 0.0534(14) Uani d 0.533(3) C 1
H H17E -0.120476 0.935575 0.270603 0.064 Uiso calc 0.533(3) C 1
C C18E 0.0017(4) 0.9347(3) 0.30903(11) 0.0522(14) Uani d 0.533(3) C 1
H H18E 0.040879 0.945904 0.288056 0.063 Uiso calc 0.533(3) C 1
C C19E 0.0380(3) 0.9261(3) 0.34878(12) 0.0460(12) Uani d 0.533(3) C 1
H H19E 0.102745 0.932243 0.355857 0.055 Uiso calc 0.533(3) C 1
C C20E -0.0206(2) 0.90768(18) 0.38094(10) 0.0386(12) Uani d 0.533(3) C 1
C C21A 0.1062(17) 0.7393(8) 0.5294(8) 0.0336(16) Uani d 0.542(9) B 1
H H21A 0.099630 0.692188 0.531742 0.040 Uiso calc 0.542(9) B 1
H H21B 0.043947 0.758209 0.522054 0.040 Uiso calc 0.542(9) B 1
C C22A 0.1519(10) 0.7681(8) 0.5713(6) 0.0350(16) Uani d 0.542(9) B 1
H H22A 0.118518 0.807237 0.578808 0.042 Uiso calc 0.542(9) B 1
H H22B 0.150809 0.736586 0.594297 0.042 Uiso calc 0.542(9) B 1
C C23A 0.2433(11) 0.7827(5) 0.5640(5) 0.0378(15) Uani d 0.542(9) B 1
H H23A 0.263164 0.823478 0.577952 0.045 Uiso calc 0.542(9) B 1
H H23B 0.285993 0.748202 0.574952 0.045 Uiso calc 0.542(9) B 1
C C24A 0.2441(7) 0.7882(5) 0.5211(3) 0.0358(14) Uani d 0.542(9) B 1
H H24A 0.302918 0.770339 0.512721 0.043 Uiso calc 0.542(9) B 1
H H24B 0.241458 0.834147 0.513299 0.043 Uiso calc 0.542(9) B 1
C C29A 0.8741(6) 0.0546(5) 0.4107(2) 0.054(2) Uani d 0.5 D 1
H H29A 0.919939 0.022367 0.404242 0.081 Uiso calc 0.5 D 1
H H29B 0.844884 0.041392 0.435652 0.081 Uiso calc 0.5 D 1
H H29C 0.905095 0.096032 0.415949 0.081 Uiso calc 0.5 D 1
C C30A 0.8051(4) 0.0605(3) 0.37630(16) 0.0535(13) Uani d 0.5 D 1
C C31A 0.8314(4) 0.0589(4) 0.33575(19) 0.0544(15) Uani d 0.5 D 1
H H31A 0.895366 0.056982 0.331266 0.065 Uiso calc 0.5 D 1
C C32A 0.7641(5) 0.0601(4) 0.30176(15) 0.0512(16) Uani d 0.5 D 1
H H32A 0.781986 0.058994 0.274045 0.061 Uiso calc 0.5 D 1
C C33A 0.6705(5) 0.0630(4) 0.30839(19) 0.0501(17) Uani d 0.5 D 1
H H33A 0.624526 0.063737 0.285185 0.060 Uiso calc 0.5 D 1
C C34A 0.6443(4) 0.0647(4) 0.3489(2) 0.0507(15) Uani d 0.5 D 1
H H34A 0.580405 0.066672 0.353414 0.061 Uiso calc 0.5 D 1
C C35A 0.7117(5) 0.0635(4) 0.38287(17) 0.0517(15) Uani d 0.5 D 1
H H35A 0.693817 0.064664 0.410585 0.062 Uiso calc 0.5 D 1
O O6B 0.1726(15) 0.7423(7) 0.5023(2) 0.0334(15) Uani d 0.458(9) B 2
C C5F 0.1475(4) 0.9662(3) 0.4715(2) 0.0332(14) Uani d 0.467(3) C 2
H H5F 0.098516 0.995934 0.473759 0.040 Uiso calc 0.467(3) C 2
C C6F 0.1324(4) 0.9115(3) 0.4470(2) 0.0316(12) Uani d 0.467(3) C 2
C C1F 0.2041(5) 0.8679(3) 0.4437(2) 0.0313(13) Uani d 0.467(3) C 2
C C2F 0.2909(4) 0.8790(3) 0.4650(2) 0.0311(13) Uani d 0.467(3) C 2
H H2F 0.339930 0.849229 0.462773 0.037 Uiso calc 0.467(3) C 2
C C3F 0.3061(3) 0.9336(3) 0.4895(2) 0.0348(13) Uani d 0.467(3) C 2
H H3F 0.365440 0.941209 0.504077 0.042 Uiso calc 0.467(3) C 2
C C4F 0.2344(4) 0.9772(3) 0.4928(2) 0.0358(13) Uani d 0.467(3) C 2
H H4F 0.244734 1.014562 0.509570 0.043 Uiso calc 0.467(3) C 2
C C7F 0.0397(2) 0.9035(3) 0.42304(12) 0.0324(11) Uani d 0.467(3) C 2
C C8F 0.0316(3) 0.9164(2) 0.37963(12) 0.0395(13) Uani d 0.467(3) C 2
C C9F 0.1117(3) 0.9351(3) 0.35855(15) 0.0434(16) Uani d 0.467(3) C 2
H H9F 0.170698 0.939064 0.374112 0.052 Uiso calc 0.467(3) C 2
C C10F 0.1032(4) 0.9469(3) 0.31718(15) 0.0489(16) Uani d 0.467(3) C 2
H H10F 0.156308 0.958297 0.303532 0.059 Uiso calc 0.467(3) C 2
C C11F 0.0154(4) 0.9425(3) 0.29398(12) 0.0526(15) Uani d 0.467(3) C 2
H H11F 0.009159 0.953431 0.265106 0.063 Uiso calc 0.467(3) C 2
C C12F -0.0596(4) 0.9229(3) 0.31230(11) 0.0511(14) Uani d 0.467(3) C 2
H H12F -0.116776 0.917494 0.295496 0.061 Uiso calc 0.467(3) C 2
C C13F -0.0561(3) 0.9100(2) 0.35594(11) 0.0462(12) Uani d 0.467(3) C 2
C C14F -0.1340(2) 0.8919(3) 0.37520(12) 0.0431(13) Uani d 0.467(3) C 2
H H14F -0.192309 0.888457 0.358977 0.052 Uiso calc 0.467(3) C 2
C C15F -0.1281(2) 0.8788(2) 0.41792(13) 0.0392(12) Uani d 0.467(3) C 2
C C16F -0.2071(3) 0.8580(3) 0.43773(16) 0.0411(13) Uani d 0.467(3) C 2
H H16F -0.264952 0.851699 0.421586 0.049 Uiso calc 0.467(3) C 2
C C17F -0.1994(3) 0.8471(3) 0.48043(16) 0.0423(13) Uani d 0.467(3) C 2
H H17F -0.251809 0.831962 0.493255 0.051 Uiso calc 0.467(3) C 2
C C18F -0.1149(4) 0.8580(3) 0.50526(13) 0.0412(13) Uani d 0.467(3) C 2
H H18F -0.111426 0.851555 0.534677 0.049 Uiso calc 0.467(3) C 2
C C19F -0.0371(3) 0.8781(3) 0.48692(11) 0.0376(12) Uani d 0.467(3) C 2
H H19F 0.019443 0.885828 0.503775 0.045 Uiso calc 0.467(3) C 2
C C20F -0.0418(3) 0.8872(2) 0.44263(11) 0.0352(11) Uani d 0.467(3) C 2
C C21B 0.101(2) 0.7283(10) 0.5294(9) 0.0332(16) Uani d 0.458(9) B 2
H H21C 0.093124 0.681387 0.532219 0.040 Uiso calc 0.458(9) B 2
H H21D 0.041345 0.747483 0.518307 0.040 Uiso calc 0.458(9) B 2
C C22B 0.1356(12) 0.7576(10) 0.5704(7) 0.0347(16) Uani d 0.458(9) B 2
H H22C 0.122000 0.729794 0.594090 0.042 Uiso calc 0.458(9) B 2
H H22D 0.107506 0.800380 0.573892 0.042 Uiso calc 0.458(9) B 2
C C23B 0.2472(13) 0.7632(7) 0.5672(5) 0.0372(15) Uani d 0.458(9) B 2
H H23C 0.267779 0.808327 0.570983 0.045 Uiso calc 0.458(9) B 2
H H23D 0.281624 0.736683 0.589046 0.045 Uiso calc 0.458(9) B 2
C C24B 0.2628(8) 0.7424(6) 0.5292(3) 0.0356(14) Uani d 0.458(9) B 2
H H24C 0.289072 0.698481 0.531100 0.043 Uiso calc 0.458(9) B 2
H H24D 0.307895 0.770831 0.516952 0.043 Uiso calc 0.458(9) B 2
C C29B 0.7034(7) 0.0753(5) 0.30219(18) 0.055(2) Uani d 0.5 E 2
H H29D 0.721217 0.117645 0.292322 0.083 Uiso calc 0.5 E 2
H H29E 0.635575 0.072810 0.301380 0.083 Uiso calc 0.5 E 2
H H29F 0.725805 0.042055 0.284074 0.083 Uiso calc 0.5 E 2
C C30B 0.7433(5) 0.0659(3) 0.34387(16) 0.0528(13) Uani d 0.5 E 2
C C31B 0.8396(4) 0.0661(4) 0.3523(2) 0.0555(15) Uani d 0.5 E 2
H H31B 0.877985 0.069540 0.329945 0.067 Uiso calc 0.5 E 2
C C32B 0.8794(4) 0.0614(5) 0.3933(2) 0.0601(17) Uani d 0.5 E 2
H H32B 0.945100 0.061571 0.399046 0.072 Uiso calc 0.5 E 2
C C33B 0.8233(6) 0.0564(4) 0.42596(18) 0.0609(18) Uani d 0.5 E 2
H H33B 0.850582 0.053133 0.454015 0.073 Uiso calc 0.5 E 2
C C34B 0.7271(6) 0.0561(4) 0.41757(18) 0.0587(16) Uani d 0.5 E 2
H H34B 0.688766 0.052728 0.439896 0.070 Uiso calc 0.5 E 2
C C35B 0.6872(4) 0.0607(4) 0.3765(2) 0.0538(15) Uani d 0.5 E 2
H H35B 0.621541 0.060394 0.370797 0.065 Uiso calc 0.5 E 2
C C43B 0.1304(7) 0.0836(4) 0.3527(4) 0.081(3) Uani d 0.5 F 2
H H43D 0.071015 0.068067 0.361083 0.121 Uiso calc 0.5 F 2
H H43E 0.181073 0.057203 0.365898 0.121 Uiso calc 0.5 F 2
H H43F 0.129904 0.080796 0.322143 0.121 Uiso calc 0.5 F 2
C C44B 0.1438(5) 0.1484(3) 0.3654(3) 0.0777(16) Uani d 0.5 F 2
C C45B 0.0688(4) 0.1905(4) 0.3615(3) 0.0757(18) Uani d 0.5 F 2
H H45B 0.010378 0.176639 0.348477 0.091 Uiso calc 0.5 F 2
C C46B 0.0794(6) 0.2528(4) 0.3765(4) 0.0775(18) Uani d 0.5 F 2
H H46B 0.028184 0.281606 0.373789 0.093 Uiso calc 0.5 F 2
C C47B 0.1648(7) 0.2731(3) 0.3955(3) 0.0792(19) Uani d 0.5 F 2
H H47B 0.172037 0.315759 0.405742 0.095 Uiso calc 0.5 F 2
C C48B 0.2397(5) 0.2311(4) 0.3994(3) 0.0825(19) Uani d 0.5 F 2
H H48B 0.298118 0.244925 0.412463 0.099 Uiso calc 0.5 F 2
C C49B 0.2292(4) 0.1687(4) 0.3843(3) 0.0801(19) Uani d 0.5 F 2
H H49B 0.280413 0.140009 0.386974 0.096 Uiso calc 0.5 F 2
C C36B 0.7321(12) 0.7340(7) 0.3380(6) 0.061(4) Uani d 0.318(9) G -2
H H36A 0.690295 0.750905 0.314685 0.091 Uiso calc 0.318(9) G -2
H H36B 0.793497 0.753729 0.337608 0.091 Uiso calc 0.318(9) G -2
H H36C 0.706938 0.743938 0.364511 0.091 Uiso calc 0.318(9) G -2
C C37B 0.7400(9) 0.6665(7) 0.3337(5) 0.0595(19) Uani d 0.318(9) G -2
C C38B 0.6967(11) 0.6265(7) 0.3606(5) 0.0584(19) Uani d 0.318(9) G -2
H H38B 0.665933 0.644285 0.382790 0.070 Uiso calc 0.318(9) G -2
C C39B 0.6986(13) 0.5604(7) 0.3550(6) 0.058(2) Uani d 0.318(9) G -2
H H39B 0.669008 0.533062 0.373378 0.070 Uiso calc 0.318(9) G -2
C C40B 0.7437(13) 0.5343(7) 0.3226(6) 0.060(2) Uani d 0.318(9) G -2
H H40B 0.744901 0.489150 0.318789 0.072 Uiso calc 0.318(9) G -2
C C41B 0.7870(13) 0.5743(8) 0.2958(6) 0.061(2) Uani d 0.318(9) G -2
H H41B 0.817800 0.556526 0.273635 0.073 Uiso calc 0.318(9) G -2
C C42B 0.7852(11) 0.6404(8) 0.3014(5) 0.061(2) Uani d 0.318(9) G -2
H H42B 0.815030 0.667762 0.283170 0.073 Uiso calc 0.318(9) G -2
C C36A 0.8116(6) 0.5568(4) 0.2732(2) 0.071(3) Uani d 0.682(9) G -1
H H36D 0.764253 0.549913 0.249635 0.106 Uiso calc 0.682(9) G -1
H H36E 0.839255 0.515504 0.282132 0.106 Uiso calc 0.682(9) G -1
H H36F 0.860064 0.585252 0.264408 0.106 Uiso calc 0.682(9) G -1
C C37A 0.7700(4) 0.5852(3) 0.3070(2) 0.0593(18) Uani d 0.682(9) G -1
C C38A 0.7716(5) 0.6516(3) 0.3114(2) 0.0612(18) Uani d 0.682(9) G -1
H H38A 0.804067 0.677262 0.293139 0.073 Uiso calc 0.682(9) G -1
C C39A 0.7257(6) 0.6804(3) 0.3426(3) 0.0604(18) Uani d 0.682(9) G -1
H H39A 0.726664 0.725716 0.345658 0.072 Uiso calc 0.682(9) G -1
C C40A 0.6782(5) 0.6428(4) 0.3694(2) 0.0575(18) Uani d 0.682(9) G -1
H H40A 0.646722 0.662541 0.390686 0.069 Uiso calc 0.682(9) G -1
C C41A 0.6767(6) 0.5765(4) 0.3649(2) 0.0573(19) Uani d 0.682(9) G -1
H H41A 0.644326 0.550861 0.383226 0.069 Uiso calc 0.682(9) G -1
C C42A 0.7228(5) 0.5477(3) 0.3337(2) 0.0580(18) Uani d 0.682(9) G -1
H H42A 0.721925 0.502409 0.330759 0.070 Uiso calc 0.682(9) G -1

loop_
_atom_site_aniso_label
_atom_site_aniso_U_11
_atom_site_aniso_U_22
_atom_site_aniso_U_33
_atom_site_aniso_U_12
_atom_site_aniso_U_13
_atom_site_aniso_U_23
Yb1 0.02982(11) 0.01947(9) 0.01901(10) -0.00670(8) 0.00379(7) -0.00032(8)
Yb2 0.03577(12) 0.02727(11) 0.02896(12) 0.00081(9) 0.01064(9) 0.00974(9)
O1 0.0348(18) 0.0316(17) 0.0184(16) -0.0016(14) 0.0016(13) -0.0015(13)
O2 0.0285(17) 0.0243(15) 0.0246(17) -0.0046(13) 0.0026(13) 0.0006(13)
O3 0.0414(19) 0.0247(16) 0.0229(17) -0.0058(14) -0.0004(14) 0.0069(13)
O4 0.047(2) 0.0305(17) 0.0273(18) -0.0004(15) 0.0120(15) 0.0082(14)
O5 0.0337(18) 0.0226(15) 0.037(2) -0.0062(14) 0.0064(15) -0.0049(14)
O7 0.0348(18) 0.0205(15) 0.041(2) -0.0051(13) 0.0140(15) -0.0025(14)
C1A 0.021(2) 0.022(2) 0.026(2) -0.0062(17) 0.0017(18) 0.0034(18)
C1B 0.032(2) 0.025(2) 0.016(2) -0.0029(18) 0.0038(18) 0.0027(17)
C1C 0.036(3) 0.028(2) 0.029(3) -0.003(2) -0.002(2) 0.007(2)
C1D 0.031(2) 0.036(3) 0.022(2) -0.010(2) 0.0046(19) 0.006(2)
C2A 0.030(2) 0.032(2) 0.021(2) -0.009(2) -0.0021(19) -0.0002(19)
C2B 0.031(2) 0.029(2) 0.017(2) -0.0043(19) -0.0030(18) 0.0011(18)
C2C 0.045(3) 0.042(3) 0.027(3) 0.000(2) 0.001(2) 0.002(2)
C2D 0.030(3) 0.040(3) 0.032(3) -0.005(2) 0.004(2) 0.006(2)
C3A 0.020(2) 0.034(2) 0.034(3) -0.0101(19) 0.0027(19) -0.008(2)
C3B 0.042(3) 0.029(2) 0.031(3) 0.000(2) -0.003(2) -0.007(2)
C3C 0.053(4) 0.034(3) 0.048(4) -0.009(3) -0.005(3) -0.001(3)
C3D 0.027(3) 0.054(3) 0.041(3) -0.002(2) 0.004(2) 0.010(3)
C4A 0.019(2) 0.025(2) 0.045(3) 0.0007(18) 0.003(2) 0.001(2)
C4B 0.036(3) 0.032(3) 0.049(3) 0.005(2) -0.011(2) -0.005(2)
C4C 0.059(4) 0.039(3) 0.046(4) -0.024(3) 0.003(3) 0.011(3)
C4D 0.029(3) 0.073(4) 0.031(3) -0.010(3) -0.002(2) 0.010(3)
C5A 0.019(2) 0.030(2) 0.030(3) -0.0036(18) -0.0012(18) 0.013(2)
C5B 0.034(3) 0.031(3) 0.041(3) -0.003(2) -0.011(2) -0.001(2)
C5C 0.038(3) 0.045(3) 0.032(3) -0.013(2) 0.004(2) 0.009(2)
C5D 0.042(3) 0.054(3) 0.021(3) -0.022(3) 0.006(2) -0.006(2)
C6A 0.017(2) 0.033(2) 0.016(2) -0.0041(17) -0.0027(16) 0.0038(18)
C6B 0.035(3) 0.027(2) 0.023(2) -0.006(2) -0.0019(19) -0.0021(19)
C6C 0.030(3) 0.033(2) 0.026(2) -0.008(2) 0.001(2) 0.009(2)
C6D 0.039(3) 0.035(3) 0.023(2) -0.010(2) 0.006(2) 0.002(2)
C7A 0.026(2) 0.028(2) 0.024(2) -0.0073(18) -0.0021(19) 0.0026(19)
C7B 0.026(2) 0.026(2) 0.030(3) -0.0026(18) -0.0028(19) 0.0011(19)
C7C 0.033(3) 0.037(3) 0.019(2) -0.004(2) 0.0006(19) 0.010(2)
C7D 0.059(3) 0.031(3) 0.017(2) -0.004(2) 0.006(2) -0.0015(19)
C8A 0.030(2) 0.025(2) 0.021(2) -0.0072(18) -0.0007(18) 0.0013(18)
C8B 0.028(2) 0.030(2) 0.032(3) -0.005(2) -0.004(2) -0.002(2)
C8C 0.031(3) 0.052(3) 0.025(3) -0.004(2) 0.004(2) 0.018(2)
C8D 0.076(4) 0.033(3) 0.018(2) -0.004(3) 0.003(2) -0.001(2)
C9A 0.033(3) 0.025(2) 0.027(2) -0.0094(19) 0.000(2) -0.0039(19)
C9B 0.041(3) 0.030(3) 0.035(3) -0.011(2) -0.005(2) -0.001(2)
C9C 0.035(3) 0.068(4) 0.046(3) -0.004(3) 0.005(3) 0.024(3)
C9D 0.093(5) 0.049(3) 0.024(3) -0.025(3) 0.000(3) -0.002(2)
C10A 0.024(2) 0.044(3) 0.043(3) -0.009(2) 0.003(2) -0.016(2)
C10B 0.053(3) 0.038(3) 0.031(3) -0.017(2) -0.003(2) -0.002(2)
C10C 0.033(3) 0.102(6) 0.076(5) -0.005(4) 0.010(3) 0.028(5)
C10D 0.130(7) 0.053(4) 0.039(4) -0.040(5) -0.001(4) 0.001(3)
C11A 0.032(3) 0.071(4) 0.047(4) -0.012(3) 0.016(3) -0.025(3)
C11B 0.060(4) 0.044(3) 0.034(3) -0.015(3) -0.001(3) -0.011(3)
C11C 0.047(4) 0.085(5) 0.093(6) 0.019(4) 0.028(4) 0.026(5)
C11D 0.159(9) 0.042(4) 0.032(4) -0.034(5) -0.010(4) -0.008(3)
C12A 0.038(3) 0.067(4) 0.034(3) -0.017(3) 0.010(2) -0.022(3)
C12B 0.048(3) 0.030(3) 0.043(3) -0.012(2) 0.000(3) -0.011(2)
C12C 0.055(4) 0.062(4) 0.066(5) 0.015(3) 0.029(3) 0.015(3)
C12D 0.144(8) 0.033(3) 0.025(3) -0.001(4) -0.002(4) -0.002(2)
C13A 0.030(3) 0.034(3) 0.027(3) -0.011(2) 0.002(2) -0.008(2)
C13B 0.031(3) 0.026(2) 0.038(3) -0.008(2) -0.004(2) -0.005(2)
C13C 0.044(3) 0.054(3) 0.031(3) 0.008(3) 0.015(2) 0.019(3)
C13D 0.100(5) 0.035(3) 0.014(2) 0.001(3) -0.001(3) -0.006(2)
C14A 0.034(3) 0.037(3) 0.026(3) -0.008(2) -0.003(2) -0.006(2)
C14B 0.030(3) 0.028(2) 0.049(3) -0.008(2) -0.004(2) -0.003(2)
C14C 0.056(4) 0.045(3) 0.026(3) 0.006(3) 0.016(2) 0.006(2)
C14D 0.100(5) 0.036(3) 0.018(3) 0.027(3) 0.002(3) -0.005(2)
C15A 0.029(2) 0.022(2) 0.025(2) -0.0066(18) -0.0052(19) 0.0023(18)
C15B 0.027(2) 0.030(2) 0.039(3) -0.0036(19) -0.001(2) 0.003(2)
C15C 0.053(3) 0.036(3) 0.021(2) 0.000(2) 0.006(2) 0.010(2)
C15D 0.061(4) 0.039(3) 0.016(2) 0.018(3) 0.000(2) -0.003(2)
C16A 0.036(3) 0.029(2) 0.032(3) -0.008(2) -0.011(2) -0.002(2)
C16B 0.036(3) 0.030(3) 0.051(3) -0.009(2) -0.001(2) 0.007(2)
C16C 0.062(4) 0.036(3) 0.022(3) -0.012(3) 0.003(2) 0.002(2)
C16D 0.060(4) 0.060(4) 0.021(3) 0.033(3) 0.002(2) -0.001(2)
C17A 0.028(3) 0.030(2) 0.042(3) -0.007(2) -0.016(2) 0.002(2)
C17B 0.048(3) 0.047(3) 0.041(3) -0.014(3) -0.004(3) 0.017(3)
C17C 0.046(3) 0.044(3) 0.029(3) -0.019(3) -0.009(2) 0.010(2)
C17D 0.036(3) 0.061(4) 0.027(3) 0.020(3) 0.005(2) 0.002(2)
C18A 0.027(2) 0.028(2) 0.045(3) -0.0039(19) -0.004(2) 0.002(2)
C18B 0.041(3) 0.044(3) 0.032(3) -0.010(2) -0.002(2) 0.006(2)
C18C 0.034(3) 0.042(3) 0.028(3) -0.007(2) -0.002(2) 0.012(2)
C18D 0.037(3) 0.040(3) 0.034(3) 0.007(2) 0.013(2) 0.010(2)
C19A 0.026(2) 0.028(2) 0.030(3) -0.0038(19) -0.0020(19) 0.000(2)
C19B 0.031(3) 0.034(3) 0.036(3) -0.006(2) -0.003(2) 0.002(2)
C19C 0.035(3) 0.032(2) 0.022(2) -0.002(2) 0.000(2) 0.0094(19)
C19D 0.037(3) 0.037(3) 0.020(2) 0.009(2) 0.005(2) 0.0039(19)
C20A 0.025(2) 0.021(2) 0.027(2) -0.0032(17) -0.0031(18) 0.0075(18)
C20B 0.025(2) 0.028(2) 0.035(3) -0.0022(19) -0.001(2) 0.000(2)
C20C 0.034(3) 0.032(2) 0.017(2) -0.001(2) 0.0015(19) 0.0083(18)
C20D 0.051(3) 0.030(2) 0.013(2) 0.008(2) 0.002(2) 0.0004(18)
C25 0.052(3) 0.038(3) 0.044(3) -0.020(3) 0.009(3) -0.017(2)
C26 0.032(3) 0.029(3) 0.119(6) -0.002(2) 0.005(3) 0.001(3)
C27 0.039(3) 0.049(3) 0.053(4) -0.003(3) 0.011(3) 0.007(3)
C28 0.033(3) 0.030(3) 0.042(3) 0.000(2) -0.002(2) 0.000(2)
C43A 0.067(5) 0.070(6) 0.099(6) 0.003(5) 0.010(5) -0.003(5)
C44A 0.062(3) 0.075(4) 0.101(4) 0.005(3) 0.010(3) -0.012(3)
C45A 0.060(3) 0.075(4) 0.098(4) 0.006(3) 0.008(3) -0.008(4)
C46A 0.062(3) 0.074(4) 0.096(4) 0.007(3) 0.012(3) -0.007(4)
C47A 0.061(4) 0.076(4) 0.101(4) 0.005(3) 0.011(3) -0.009(4)
C48A 0.062(4) 0.079(4) 0.106(4) 0.005(3) 0.012(4) -0.011(4)
C49A 0.062(3) 0.077(4) 0.104(4) 0.006(3) 0.011(3) -0.013(4)
O6A 0.041(2) 0.030(4) 0.028(2) -0.013(3) 0.007(2) -0.003(2)
C1E 0.033(2) 0.021(2) 0.034(3) -0.002(2) -0.001(2) 0.004(2)
C2E 0.034(2) 0.021(2) 0.037(3) -0.003(2) 0.000(2) 0.001(2)
C3E 0.038(3) 0.023(2) 0.040(3) -0.005(2) -0.004(2) -0.003(2)
C4E 0.041(3) 0.024(2) 0.042(3) 0.000(2) -0.005(3) -0.003(2)
C5E 0.040(2) 0.024(2) 0.040(3) 0.005(2) -0.002(2) -0.001(2)
C6E 0.034(2) 0.021(2) 0.036(2) 0.0045(19) -0.001(2) 0.001(2)
C7E 0.037(2) 0.0260(19) 0.036(2) 0.0073(19) -0.002(2) -0.0042(19)
C16E 0.053(3) 0.050(3) 0.042(3) 0.005(2) -0.012(2) -0.008(2)
C8E 0.035(2) 0.027(2) 0.040(2) 0.0075(19) 0.000(2) -0.007(2)
C9E 0.037(3) 0.032(2) 0.044(3) 0.011(2) 0.006(2) -0.003(2)
C10E 0.040(3) 0.038(3) 0.049(3) 0.010(3) 0.009(3) -0.001(3)
C11E 0.040(3) 0.041(3) 0.054(3) 0.009(3) 0.015(3) 0.001(3)
C12E 0.036(2) 0.035(2) 0.055(3) 0.006(2) 0.011(2) -0.002(2)
C13E 0.035(2) 0.032(2) 0.049(2) 0.0080(19) 0.004(2) -0.006(2)
C14E 0.040(3) 0.037(2) 0.047(3) 0.007(2) -0.003(2) -0.007(2)
C15E 0.042(2) 0.040(2) 0.042(2) 0.007(2) -0.007(2) -0.009(2)
C17E 0.060(3) 0.056(3) 0.041(3) 0.007(3) -0.011(3) -0.004(3)
C18E 0.061(3) 0.054(2) 0.040(3) 0.007(3) -0.006(3) -0.002(2)
C19E 0.054(2) 0.046(2) 0.036(2) 0.007(2) -0.007(2) -0.003(2)
C20E 0.043(2) 0.036(2) 0.035(2) 0.006(2) -0.006(2) -0.007(2)
C21A 0.042(3) 0.032(4) 0.028(2) -0.011(3) 0.008(2) -0.002(3)
C22A 0.046(3) 0.032(4) 0.028(2) -0.011(3) 0.007(3) -0.002(3)
C23A 0.050(3) 0.033(4) 0.031(2) -0.012(3) 0.005(2) -0.001(3)
C24A 0.045(3) 0.033(3) 0.030(2) -0.013(3) 0.004(2) -0.002(2)
C29A 0.089(5) 0.042(4) 0.032(5) 0.003(4) 0.016(4) 0.004(4)
C30A 0.083(3) 0.041(2) 0.036(3) -0.007(2) 0.006(2) 0.000(2)
C31A 0.081(3) 0.044(3) 0.038(3) -0.001(3) 0.007(3) 0.000(3)
C32A 0.079(4) 0.041(3) 0.034(3) -0.001(3) 0.009(3) 0.002(3)
C33A 0.077(4) 0.037(3) 0.036(3) -0.009(3) 0.002(3) 0.004(3)
C34A 0.077(4) 0.039(3) 0.036(3) -0.010(3) 0.008(3) 0.002(3)
C35A 0.082(3) 0.040(3) 0.034(3) -0.016(3) 0.009(3) 0.000(3)
O6B 0.041(2) 0.032(4) 0.028(2) -0.014(3) 0.007(2) -0.002(2)
C5F 0.037(3) 0.022(2) 0.039(3) 0.006(2) -0.001(3) -0.001(2)
C6F 0.035(2) 0.022(2) 0.037(2) 0.003(2) 0.001(2) 0.001(2)
C1F 0.035(3) 0.021(2) 0.037(3) -0.001(2) 0.001(2) 0.003(2)
C2F 0.034(3) 0.022(2) 0.036(3) -0.002(2) -0.002(3) 0.001(2)
C3F 0.038(3) 0.025(2) 0.041(3) -0.003(2) -0.003(3) -0.002(2)
C4F 0.040(3) 0.024(2) 0.042(3) -0.001(2) -0.003(3) -0.002(2)
C7F 0.037(2) 0.024(2) 0.035(2) 0.005(2) -0.002(2) -0.0050(19)
C8F 0.046(2) 0.036(2) 0.035(2) 0.009(2) -0.005(2) -0.006(2)
C9F 0.052(3) 0.042(3) 0.035(3) 0.010(3) -0.004(3) -0.004(3)
C10F 0.058(3) 0.050(3) 0.037(3) 0.008(3) -0.005(3) -0.002(3)
C11F 0.062(3) 0.054(3) 0.040(3) 0.009(3) -0.010(3) -0.001(3)
C12F 0.057(3) 0.053(3) 0.040(3) 0.009(3) -0.013(3) -0.004(2)
C13F 0.052(2) 0.045(2) 0.039(2) 0.008(2) -0.009(2) -0.006(2)
C14F 0.044(2) 0.040(2) 0.043(2) 0.006(2) -0.009(2) -0.008(2)
C15F 0.038(2) 0.033(2) 0.046(2) 0.009(2) -0.001(2) -0.007(2)
C16F 0.035(2) 0.035(2) 0.053(3) 0.006(2) 0.003(3) -0.006(2)
C17F 0.036(3) 0.037(2) 0.055(3) 0.007(2) 0.011(2) -0.004(2)
C18F 0.038(3) 0.035(2) 0.052(3) 0.006(2) 0.009(2) -0.004(2)
C19F 0.035(2) 0.032(2) 0.046(3) 0.006(2) 0.006(2) -0.007(2)
C20F 0.035(2) 0.027(2) 0.043(2) 0.0072(19) 0.001(2) -0.006(2)
C21B 0.042(3) 0.030(4) 0.028(2) -0.012(3) 0.008(2) -0.002(3)
C22B 0.045(3) 0.031(4) 0.029(2) -0.012(3) 0.007(3) -0.001(3)
C23B 0.049(3) 0.032(4) 0.031(3) -0.011(3) 0.004(2) 0.000(3)
C24B 0.045(3) 0.032(3) 0.030(2) -0.013(3) 0.006(2) -0.002(3)
C29B 0.085(5) 0.045(4) 0.033(4) -0.003(4) -0.001(4) 0.006(4)
C30B 0.081(3) 0.041(2) 0.036(2) -0.007(2) 0.007(2) 0.001(2)
C31B 0.082(3) 0.045(3) 0.040(3) 0.000(3) 0.006(3) -0.002(3)
C32B 0.089(4) 0.047(3) 0.044(3) -0.001(3) 0.008(3) -0.001(3)
C33B 0.094(4) 0.047(3) 0.042(3) -0.005(3) 0.003(3) 0.000(3)
C34B 0.090(4) 0.046(3) 0.040(3) -0.015(3) 0.008(3) -0.001(3)
C35B 0.084(3) 0.042(3) 0.035(3) -0.014(3) 0.009(3) 0.000(3)
C43B 0.054(5) 0.081(6) 0.107(6) 0.003(5) 0.009(5) -0.005(6)
C44B 0.059(3) 0.075(4) 0.099(4) 0.005(3) 0.011(3) -0.012(3)
C45B 0.059(3) 0.073(4) 0.095(4) 0.004(3) 0.010(3) -0.009(3)
C46B 0.060(3) 0.074(4) 0.098(4) 0.005(3) 0.008(3) -0.009(4)
C47B 0.061(3) 0.074(4) 0.102(4) 0.005(3) 0.007(3) -0.013(4)
C48B 0.062(3) 0.079(4) 0.106(4) 0.006(3) 0.007(3) -0.014(4)
C49B 0.060(3) 0.077(4) 0.103(4) 0.007(3) 0.009(3) -0.016(4)
C36B 0.046(6) 0.069(7) 0.067(7) -0.018(6) 0.004(6) 0.012(7)
C37B 0.042(3) 0.076(4) 0.061(4) -0.012(3) 0.005(3) 0.009(3)
C38B 0.040(3) 0.077(4) 0.057(4) -0.010(3) 0.001(3) 0.010(3)
C39B 0.039(4) 0.077(4) 0.056(4) -0.010(3) 0.000(3) 0.010(3)
C40B 0.042(4) 0.078(4) 0.058(4) -0.012(3) 0.002(3) 0.008(3)
C41B 0.044(3) 0.079(4) 0.060(4) -0.014(3) 0.006(3) 0.006(3)
C42B 0.044(3) 0.077(4) 0.061(4) -0.013(3) 0.007(3) 0.009(3)
C36A 0.050(4) 0.089(5) 0.073(5) -0.015(4) 0.002(4) -0.005(5)
C37A 0.042(3) 0.077(4) 0.059(4) -0.014(3) 0.007(3) 0.005(3)
C38A 0.045(3) 0.077(4) 0.062(4) -0.015(3) 0.008(3) 0.009(3)
C39A 0.043(3) 0.075(4) 0.063(4) -0.011(3) 0.002(3) 0.011(3)
C40A 0.038(3) 0.078(4) 0.056(4) -0.008(3) 0.002(3) 0.010(3)
C41A 0.039(3) 0.078(4) 0.054(4) -0.009(3) 0.000(3) 0.009(3)
C42A 0.041(3) 0.076(4) 0.056(4) -0.011(3) 0.001(3) 0.008(3)

loop_
_atom_type_symbol
_atom_type_description
_atom_type_scat_dispersion_real
_atom_type_scat_dispersion_imag
_atom_type_scat_source
C C 0.0033 0.0016 'International Tables Vol C Tables 4.2.6.8 and 6.1.1.4'
H H 0.0000 0.0000 'International Tables Vol C Tables 4.2.6.8 and 6.1.1.4'
O O 0.0106 0.0060 'International Tables Vol C Tables 4.2.6.8 and 6.1.1.4'
Yb Yb -0.3850 5.5486 'International Tables Vol C Tables 4.2.6.8 and 6.1.1.4'

loop_
_geom_angle_atom_site_label_1
_geom_angle_atom_site_label_2
_geom_angle_atom_site_label_3
_geom_angle
_geom_angle_publ_flag
O1 Yb1 O2 82.10(11) y
O1 Yb1 O5 86.34(12) y
O1 Yb1 O7 77.59(12) y
O1 Yb1 O6A 158.2(3) y
O1 Yb1 O6B 165.6(4) ?
O2 Yb1 O5 168.04(11) y
O2 Yb1 O6A 100.6(5) y
O2 Yb1 O6B 100.4(6) ?
O3 Yb1 O1 106.85(12) y
O3 Yb1 O2 94.92(12) y
O3 Yb1 O5 85.50(12) y
O3 Yb1 O7 170.39(12) y
O3 Yb1 O6A 94.5(3) y
O3 Yb1 O6B 87.2(4) ?
O5 Yb1 O6A 91.2(5) y
O5 Yb1 O6B 91.6(6) ?
O7 Yb1 O2 77.07(11) y
O7 Yb1 O5 103.45(11) y
O7 Yb1 O6A 82.0(3) y
O7 Yb1 O6B 89.1(4) ?
O1 Yb2 O7 69.99(10) y
O2 Yb2 O1 75.17(10) y
O2 Yb2 O7 71.36(11) y
O4 Yb2 O1 137.75(12) y
O4 Yb2 O2 147.05(12) y
O4 Yb2 O7 115.61(11) y
Yb1 O1 Yb2 89.98(11) y
Yb1 O2 Yb2 90.47(11) y
Yb1 O7 Yb2 88.99(11) y
C1D O1 Yb1 139.0(3) ?
C1D O1 Yb2 115.6(3) ?
C1B O2 Yb1 125.2(3) ?
C1B O2 Yb2 126.8(3) ?
C1A O3 Yb1 162.0(3) y
C1C O4 Yb2 166.3(3) y
C25 O5 Yb1 121.4(3) ?
C28 O5 Yb1 132.8(3) ?
C28 O5 C25 105.8(4) ?
C1E O7 Yb1 144.7(4) ?
C1E O7 Yb2 113.1(3) ?
C1F O7 Yb1 125.5(4) ?
C1F O7 Yb2 116.5(4) ?
O3 C1A C2A 121.2(4) ?
O3 C1A C6A 120.3(4) ?
C2A C1A C6A 118.5(4) ?
O2 C1B C2B 120.0(4) ?
O2 C1B C6B 120.7(4) ?
C2B C1B C6B 119.2(4) ?
O4 C1C C2C 120.3(5) ?
O4 C1C C6C 121.9(4) ?
C2C C1C C6C 117.8(4) ?
O1 C1D C2D 120.6(4) ?
O1 C1D C6D 120.5(4) ?
C2D C1D C6D 118.8(4) ?
C1A C2A H2A 119.5 ?
C3A C2A C1A 121.0(4) ?
C3A C2A H2A 119.5 ?
C1B C2B H2B 119.4 ?
C3B C2B C1B 121.1(4) ?
C3B C2B H2B 119.4 ?
C1C C2C H2C 119.4 ?
C3C C2C C1C 121.1(5) ?
C3C C2C H2C 119.4 ?
C1D C2D H2D 119.6 ?
C3D C2D C1D 120.9(5) ?
C3D C2D H2D 119.6 ?
C2A C3A H3A 119.4 ?
C4A C3A C2A 121.3(5) ?
C4A C3A H3A 119.4 ?
C2B C3B H3B 120.0 ?
C2B C3B C4B 120.0(4) ?
C4B C3B H3B 120.0 ?
C2C C3C H3C 119.5 ?
C4C C3C C2C 120.9(5) ?
C4C C3C H3C 119.5 ?
C2D C3D H3D 119.8 ?
C4D C3D C2D 120.4(5) ?
C4D C3D H3D 119.8 ?
C3A C4A H4A 120.8 ?
C3A C4A C5A 118.5(4) ?
C5A C4A H4A 120.8 ?
C3B C4B H4B 120.5 ?
C3B C4B C5B 119.0(5) ?
C5B C4B H4B 120.5 ?
C3C C4C H4C 120.7 ?
C3C C4C C5C 118.5(5) ?
C5C C4C H4C 120.7 ?
C3D C4D H4D 120.2 ?
C3D C4D C5D 119.6(5) ?
C5D C4D H4D 120.2 ?
C4A C5A H5A 118.8 ?
C4A C5A C6A 122.3(4) ?
C6A C5A H5A 118.8 ?
C4B C5B H5B 119.0 ?
C4B C5B C6B 122.0(5) ?
C6B C5B H5B 119.0 ?
C4C C5C H5C 118.9 ?
C6C C5C C4C 122.2(5) ?
C6C C5C H5C 118.9 ?
C4D C5D H5D 119.6 ?
C4D C5D C6D 120.9(5) ?
C6D C5D H5D 119.6 ?
C1A C6A C7A 123.2(4) ?
C5A C6A C1A 118.3(4) ?
C5A C6A C7A 118.4(4) ?
C1B C6B C7B 120.5(4) ?
C5B C6B C1B 118.3(4) ?
C5B C6B C7B 121.0(4) ?
C1C C6C C7C 120.9(4) ?
C5C C6C C1C 119.4(5) ?
C5C C6C C7C 119.7(4) ?
C1D C6D C7D 119.8(4) ?
C5D C6D C1D 119.4(5) ?
C5D C6D C7D 120.8(5) ?
C8A C7A C6A 120.2(4) ?
C8A C7A C20A 119.4(4) ?
C20A C7A C6A 120.2(4) ?
C8B C7B C6B 121.7(4) ?
C8B C7B C20B 119.9(4) ?
C20B C7B C6B 118.3(4) ?
C8C C7C C6C 120.7(4) ?
C20C C7C C6C 120.7(4) ?
C20C C7C C8C 118.6(5) ?
C8D C7D C6D 120.5(5) ?
C20D C7D C6D 119.6(4) ?
C20D C7D C8D 119.8(5) ?
C7A C8A C9A 121.7(4) ?
C7A C8A C13A 120.0(4) ?
C9A C8A C13A 118.3(4) ?
C7B C8B C9B 123.2(4) ?
C7B C8B C13B 118.9(4) ?
C9B C8B C13B 117.9(4) ?
C7C C8C C9C 122.6(5) ?
C7C C8C C13C 119.9(5) ?
C9C C8C C13C 117.5(5) ?
C7D C8D C9D 122.6(6) ?
C13D C8D C7D 119.6(6) ?
C13D C8D C9D 117.8(5) ?
C8A C9A H9A 119.3 ?
C10A C9A C8A 121.5(4) ?
C10A C9A H9A 119.3 ?
C8B C9B H9B 119.0 ?
C10B C9B C8B 121.9(5) ?
C10B C9B H9B 119.0 ?
C8C C9C H9C 119.9 ?
C10C C9C C8C 120.1(7) ?
C10C C9C H9C 119.9 ?
C8D C9D H9D 119.0 ?
C10D C9D C8D 122.0(7) ?
C10D C9D H9D 119.0 ?
C9A C10A H10A 120.0 ?
C9A C10A C11A 120.0(5) ?
C11A C10A H10A 120.0 ?
C9B C10B H10B 119.8 ?
C9B C10B C11B 120.3(5) ?
C11B C10B H10B 119.8 ?
C9C C10C H10C 119.4 ?
C9C C10C C11C 121.2(7) ?
C11C C10C H10C 119.4 ?
C9D C10D H10D 120.3 ?
C9D C10D C11D 119.4(8) ?
C11D C10D H10D 120.3 ?
C10A C11A H11A 119.8 ?
C12A C11A C10A 120.4(5) ?
C12A C11A H11A 119.8 ?
C10B C11B H11B 119.9 ?
C12B C11B C10B 120.1(5) ?
C12B C11B H11B 119.9 ?
C10C C11C H11C 119.5 ?
C12C C11C C10C 121.0(7) ?
C12C C11C H11C 119.5 ?
C10D C11D H11D 118.8 ?
C12D C11D C10D 122.4(7) ?
C12D C11D H11D 118.8 ?
C11A C12A H12A 119.0 ?
C11A C12A C13A 121.9(5) ?
C13A C12A H12A 119.0 ?
C11B C12B H12B 119.0 ?
C11B C12B C13B 122.1(5) ?
C13B C12B H12B 119.0 ?
C11C C12C H12C 119.6 ?
C11C C12C C13C 120.8(7) ?
C13C C12C H12C 119.6 ?
C11D C12D H12D 120.2 ?
C11D C12D C13D 119.7(7) ?
C13D C12D H12D 120.2 ?
C12A C13A C8A 117.8(4) ?
C14A C13A C8A 119.6(4) ?
C14A C13A C12A 122.6(5) ?
C12B C13B C8B 117.7(4) ?
C14B C13B C8B 120.1(5) ?
C14B C13B C12B 122.2(4) ?
C12C C13C C8C 119.4(6) ?
C14C C13C C8C 119.7(5) ?
C14C C13C C12C 120.9(6) ?
C8D C13D C12D 118.8(7) ?
C14D C13D C8D 119.4(5) ?
C14D C13D C12D 121.8(6) ?
C13A C14A H14A 119.3 ?
C15A C14A C13A 121.4(4) ?
C15A C14A H14A 119.3 ?
C13B C14B H14B 119.2 ?
C13B C14B C15B 121.7(4) ?
C15B C14B H14B 119.2 ?
C13C C14C H14C 119.0 ?
C13C C14C C15C 121.9(5) ?
C15C C14C H14C 119.0 ?
C13D C14D H14D 118.8 ?
C13D C14D C15D 122.4(5) ?
C15D C14D H14D 118.8 ?
C14A C15A C16A 121.8(4) ?
C14A C15A C20A 119.3(4) ?
C16A C15A C20A 118.9(4) ?
C14B C15B C16B 122.3(5) ?
C14B C15B C20B 119.0(4) ?
C20B C15B C16B 118.6(5) ?
C14C C15C C16C 122.1(5) ?
C14C C15C C20C 119.5(5) ?
C20C C15C C16C 118.4(5) ?
C14D C15D C16D 122.8(5) ?
C14D C15D C20D 118.2(6) ?
C16D C15D C20D 119.0(5) ?
C15A C16A H16A 119.6 ?
C17A C16A C15A 120.8(5) ?
C17A C16A H16A 119.6 ?
C15B C16B H16B 119.2 ?
C17B C16B C15B 121.6(5) ?
C17B C16B H16B 119.2 ?
C15C C16C H16C 119.4 ?
C17C C16C C15C 121.1(5) ?
C17C C16C H16C 119.4 ?
C15D C16D H16D 119.1 ?
C17D C16D C15D 121.9(5) ?
C17D C16D H16D 119.1 ?
C16A C17A H17A 119.6 ?
C16A C17A C18A 120.8(4) ?
C18A C17A H17A 119.6 ?
C16B C17B H17B 119.9 ?
C16B C17B C18B 120.2(5) ?
C18B C17B H17B 119.9 ?
C16C C17C H17C 119.7 ?
C16C C17C C18C 120.5(5) ?
C18C C17C H17C 119.7 ?
C16D C17D H17D 120.4 ?
C16D C17D C18D 119.2(5) ?
C18D C17D H17D 120.4 ?
C17A C18A H18A 119.9 ?
C19A C18A C17A 120.3(5) ?
C19A C18A H18A 119.9 ?
C17B C18B H18B 120.0 ?
C19B C18B C17B 120.0(5) ?
C19B C18B H18B 120.0 ?
C17C C18C H18C 119.7 ?
C19C C18C C17C 120.6(5) ?
C19C C18C H18C 119.7 ?
C17D C18D H18D 119.8 ?
C19D C18D C17D 120.4(5) ?
C19D C18D H18D 119.8 ?
C18A C19A H19A 119.6 ?
C18A C19A C20A 120.9(5) ?
C20A C19A H19A 119.6 ?
C18B C19B H19B 119.0 ?
C18B C19B C20B 122.0(5) ?
C20B C19B H19B 119.0 ?
C18C C19C H19C 119.4 ?
C18C C19C C20C 121.2(5) ?
C20C C19C H19C 119.4 ?
C18D C19D H19D 119.3 ?
C18D C19D C20D 121.4(5) ?
C20D C19D H19D 119.3 ?
C7A C20A C15A 120.1(4) ?
C7A C20A C19A 121.7(4) ?
C19A C20A C15A 118.2(4) ?
C7B C20B C15B 120.3(4) ?
C7B C20B C19B 122.1(4) ?
C19B C20B C15B 117.6(4) ?
C7C C20C C15C 120.4(5) ?
C7C C20C C19C 121.4(4) ?
C15C C20C C19C 118.2(4) ?
C7D C20D C15D 120.4(5) ?
C7D C20D C19D 121.5(4) ?
C15D C20D C19D 118.1(5) ?
O5 C25 H25A 110.5 ?
O5 C25 H25B 110.5 ?
O5 C25 C26 106.4(4) ?
H25A C25 H25B 108.6 ?
C26 C25 H25A 110.5 ?
C26 C25 H25B 110.5 ?
C25 C26 H26A 110.3 ?
C25 C26 H26B 110.3 ?
C25 C26 C27 107.1(4) ?
H26A C26 H26B 108.6 ?
C27 C26 H26A 110.3 ?
C27 C26 H26B 110.3 ?
C26 C27 H27A 111.0 ?
C26 C27 H27B 111.0 ?
H27A C27 H27B 109.0 ?
C28 C27 C26 103.9(5) ?
C28 C27 H27A 111.0 ?
C28 C27 H27B 111.0 ?
O5 C28 C27 103.9(4) ?
O5 C28 H28A 111.0 ?
O5 C28 H28B 111.0 ?
C27 C28 H28A 111.0 ?
C27 C28 H28B 111.0 ?
H28A C28 H28B 109.0 ?
H43A C43A H43B 109.5 ?
H43A C43A H43C 109.5 ?
H43B C43A H43C 109.5 ?
C44A C43A H43A 109.5 ?
C44A C43A H43B 109.5 ?
C44A C43A H43C 109.5 ?
C45A C44A C43A 119.3 ?
C49A C44A C43A 120.5 ?
C49A C44A C45A 120.0 ?
C44A C45A H45A 120.0 ?
C46A C45A C44A 119.9 ?
C46A C45A H45A 120.0 ?
C45A C46A H46A 120.0 ?
C45A C46A C47A 120.1 ?
C47A C46A H46A 120.0 ?
C46A C47A H47A 120.0 ?
C48A C47A C46A 120.0 ?
C48A C47A H47A 120.0 ?
C47A C48A H48A 120.0 ?
C47A C48A C49A 120.0 ?
C49A C48A H48A 120.0 ?
C44A C49A C48A 120.0 ?
C44A C49A H49A 120.0 ?
C48A C49A H49A 120.0 ?
C21A O6A Yb1 130.8(10) ?
C21A O6A C24A 105.8(10) ?
C24A O6A Yb1 120.3(9) ?
O7 C1E C2E 112.7(4) ?
O7 C1E C6E 127.3(4) ?
C2E C1E C6E 120.0 ?
C1E C2E H2E 120.0 ?
C3E C2E C1E 120.0 ?
C3E C2E H2E 120.0 ?
C2E C3E H3E 120.0 ?
C2E C3E C4E 120.0 ?
C4E C3E H3E 120.0 ?
C3E C4E H4E 120.0 ?
C5E C4E C3E 120.0 ?
C5E C4E H4E 120.0 ?
C4E C5E H5E 120.0 ?
C4E C5E C6E 120.0 ?
C6E C5E H5E 120.0 ?
C1E C6E C7E 119.1(4) ?
C5E C6E C1E 120.0 ?
C5E C6E C7E 120.9(4) ?
C8E C7E C6E 119.6(3) ?
C20E C7E C6E 120.1(3) ?
C20E C7E C8E 119.1 ?
C15E C16E H16E 118.8 ?
C17E C16E H16E 118.8 ?
C17E C16E C15E 122.3 ?
C7E C8E C9E 120.5 ?
C13E C8E C7E 120.0 ?
C13E C8E C9E 119.5 ?
C8E C9E H9E 120.0 ?
C10E C9E C8E 120.0 ?
C10E C9E H9E 120.0 ?
C9E C10E H10E 119.9 ?
C9E C10E C11E 120.3 ?
C11E C10E H10E 119.9 ?
C10E C11E H11E 119.5 ?
C12E C11E C10E 121.0 ?
C12E C11E H11E 119.5 ?
C11E C12E H12E 120.0 ?
C11E C12E C13E 120.0 ?
C13E C12E H12E 120.0 ?
C8E C13E C12E 119.0 ?
C14E C13E C8E 119.5 ?
C14E C13E C12E 121.5 ?
C13E C14E H14E 119.5 ?
C15E C14E C13E 121.0 ?
C15E C14E H14E 119.5 ?
C14E C15E C16E 122.5 ?
C14E C15E C20E 120.6 ?
C20E C15E C16E 116.9 ?
C16E C17E H17E 119.7 ?
C16E C17E C18E 120.7 ?
C18E C17E H17E 119.7 ?
C17E C18E H18E 119.9 ?
C19E C18E C17E 120.1 ?
C19E C18E H18E 119.9 ?
C18E C19E H19E 119.7 ?
C18E C19E C20E 120.5 ?
C20E C19E H19E 119.7 ?
C7E C20E C15E 119.6 ?
C7E C20E C19E 121.2 ?
C15E C20E C19E 119.3 ?
O6A C21A H21A 110.7 ?
O6A C21A H21B 110.7 ?
O6A C21A C22A 105.4(13) ?
H21A C21A H21B 108.8 ?
C22A C21A H21A 110.7 ?
C22A C21A H21B 110.7 ?
C21A C22A H22A 110.6 ?
C21A C22A H22B 110.6 ?
H22A C22A H22B 108.7 ?
C23A C22A C21A 105.7(14) ?
C23A C22A H22A 110.6 ?
C23A C22A H22B 110.6 ?
C22A C23A H23A 110.5 ?
C22A C23A H23B 110.5 ?
H23A C23A H23B 108.6 ?
C24A C23A C22A 106.4(13) ?
C24A C23A H23A 110.5 ?
C24A C23A H23B 110.5 ?
O6A C24A H24A 109.2 ?
O6A C24A H24B 109.2 ?
C23A C24A O6A 112.0(10) ?
C23A C24A H24A 109.2 ?
C23A C24A H24B 109.2 ?
H24A C24A H24B 107.9 ?
H29A C29A H29B 109.5 ?
H29A C29A H29C 109.5 ?
H29B C29A H29C 109.5 ?
C30A C29A H29A 109.5 ?
C30A C29A H29B 109.5 ?
C30A C29A H29C 109.5 ?
C31A C30A C29A 119.4 ?
C35A C30A C29A 120.5 ?
C35A C30A C31A 120.0 ?
C30A C31A H31A 120.0 ?
C30A C31A C32A 120.0 ?
C32A C31A H31A 120.0 ?
C31A C32A H32A 120.0 ?
C33A C32A C31A 119.9 ?
C33A C32A H32A 120.0 ?
C32A C33A H33A 120.0 ?
C34A C33A C32A 120.1 ?
C34A C33A H33A 120.0 ?
C33A C34A H34A 120.0 ?
C33A C34A C35A 119.9 ?
C35A C34A H34A 120.0 ?
C30A C35A C34A 120.0 ?
C30A C35A H35A 120.0 ?
C34A C35A H35A 120.0 ?
C21B O6B Yb1 129.0(14) ?
C21B O6B C24B 106.7(13) ?
C24B O6B Yb1 115.4(10) ?
C6F C5F H5F 120.0 ?
C6F C5F C4F 120.0 ?
C4F C5F H5F 120.0 ?
C5F C6F C7F 118.0(5) ?
C1F C6F C5F 120.0 ?
C1F C6F C7F 121.9(5) ?
C6F C1F O7 114.3(5) ?
C2F C1F O7 125.6(5) ?
C2F C1F C6F 120.0 ?
C1F C2F H2F 120.0 ?
C1F C2F C3F 120.0 ?
C3F C2F H2F 120.0 ?
C2F C3F H3F 120.0 ?
C2F C3F C4F 120.0 ?
C4F C3F H3F 120.0 ?
C5F C4F H4F 120.0 ?
C3F C4F C5F 120.0 ?
C3F C4F H4F 120.0 ?
C8F C7F C6F 118.2(4) ?
C8F C7F C20F 119.0 ?
C20F C7F C6F 122.6(4) ?
C7F C8F C9F 121.1 ?
C7F C8F C13F 119.6 ?
C13F C8F C9F 119.2 ?
C8F C9F H9F 119.7 ?
C10F C9F C8F 120.6 ?
C10F C9F H9F 119.7 ?
C9F C10F H10F 120.0 ?
C9F C10F C11F 120.1 ?
C11F C10F H10F 120.0 ?
C10F C11F H11F 119.6 ?
C12F C11F C10F 120.7 ?
C12F C11F H11F 119.6 ?
C11F C12F H12F 118.8 ?
C11F C12F C13F 122.3 ?
C13F C12F H12F 118.8 ?
C8F C13F C12F 117.0 ?
C14F C13F C8F 120.5 ?
C14F C13F C12F 122.5 ?
C13F C14F H14F 119.5 ?
C13F C14F C15F 121.0 ?
C15F C14F H14F 119.5 ?
C14F C15F C16F 121.5 ?
C14F C15F C20F 119.5 ?
C20F C15F C16F 119.1 ?
C15F C16F H16F 120.0 ?
C17F C16F C15F 120.0 ?
C17F C16F H16F 120.0 ?
C16F C17F H17F 119.5 ?
C16F C17F C18F 121.0 ?
C18F C17F H17F 119.5 ?
C17F C18F H18F 119.9 ?
C19F C18F C17F 120.3 ?
C19F C18F H18F 119.9 ?
C18F C19F H19F 120.0 ?
C18F C19F C20F 120.0 ?
C20F C19F H19F 120.0 ?
C7F C20F C19F 120.4 ?
C15F C20F C7F 120.0 ?
C15F C20F C19F 119.5 ?
O6B C21B H21C 110.8 ?
O6B C21B H21D 110.8 ?
O6B C21B C22B 104.7(15) ?
H21C C21B H21D 108.9 ?
C22B C21B H21C 110.8 ?
C22B C21B H21D 110.8 ?
C21B C22B H22C 111.2 ?
C21B C22B H22D 111.2 ?
C21B C22B C23B 102.6(16) ?
H22C C22B H22D 109.2 ?
C23B C22B H22C 111.2 ?
C23B C22B H22D 111.2 ?
C22B C23B H23C 110.3 ?
C22B C23B H23D 110.3 ?
H23C C23B H23D 108.6 ?
C24B C23B C22B 106.9(13) ?
C24B C23B H23C 110.3 ?
C24B C23B H23D 110.3 ?
O6B C24B H24C 110.0 ?
O6B C24B H24D 110.0 ?
C23B C24B O6B 108.2(12) ?
C23B C24B H24C 110.0 ?
C23B C24B H24D 110.0 ?
H24C C24B H24D 108.4 ?
H29D C29B H29E 109.5 ?
H29D C29B H29F 109.5 ?
H29E C29B H29F 109.5 ?
C30B C29B H29D 109.5 ?
C30B C29B H29E 109.5 ?
C30B C29B H29F 109.5 ?
C31B C30B C29B 119.4 ?
C35B C30B C29B 120.5 ?
C35B C30B C31B 120.0 ?
C30B C31B H31B 120.0 ?
C32B C31B C30B 119.9 ?
C32B C31B H31B 120.0 ?
C31B C32B H32B 120.0 ?
C31B C32B C33B 120.1 ?
C33B C32B H32B 120.0 ?
C32B C33B H33B 120.0 ?
C32B C33B C34B 120.0 ?
C34B C33B H33B 120.0 ?
C33B C34B H34B 120.0 ?
C35B C34B C33B 120.0 ?
C35B C34B H34B 120.0 ?
C30B C35B H35B 120.0 ?
C34B C35B C30B 120.0 ?
C34B C35B H35B 120.0 ?
H43D C43B H43E 109.5 ?
H43D C43B H43F 109.5 ?
H43E C43B H43F 109.5 ?
C44B C43B H43D 109.5 ?
C44B C43B H43E 109.5 ?
C44B C43B H43F 109.5 ?
C45B C44B C43B 119.4 ?
C49B C44B C43B 120.5 ?
C49B C44B C45B 120.0 ?
C44B C45B H45B 120.0 ?
C46B C45B C44B 120.0 ?
C46B C45B H45B 120.0 ?
C45B C46B H46B 120.0 ?
C45B C46B C47B 120.0 ?
C47B C46B H46B 120.0 ?
C46B C47B H47B 120.0 ?
C48B C47B C46B 120.0 ?
C48B C47B H47B 120.0 ?
C47B C48B H48B 120.0 ?
C47B C48B C49B 119.9 ?
C49B C48B H48B 120.0 ?
C44B C49B C48B 120.1 ?
C44B C49B H49B 120.0 ?
C48B C49B H49B 120.0 ?
H36A C36B H36B 109.5 ?
H36A C36B H36C 109.5 ?
H36B C36B H36C 109.5 ?
C37B C36B H36A 109.5 ?
C37B C36B H36B 109.5 ?
C37B C36B H36C 109.5 ?
C38B C37B C36B 119.3 ?
C42B C37B C36B 120.6 ?
C42B C37B C38B 120.0 ?
C37B C38B H38B 120.0 ?
C39B C38B C37B 119.9 ?
C39B C38B H38B 120.0 ?
C38B C39B H39B 120.0 ?
C38B C39B C40B 120.0 ?
C40B C39B H39B 120.0 ?
C39B C40B H40B 120.0 ?
C41B C40B C39B 120.0 ?
C41B C40B H40B 120.0 ?
C40B C41B H41B 120.0 ?
C40B C41B C42B 119.9 ?
C42B C41B H41B 120.0 ?
C37B C42B C41B 120.1 ?
C37B C42B H42B 120.0 ?
C41B C42B H42B 120.0 ?
H36D C36A H36E 109.5 ?
H36D C36A H36F 109.5 ?
H36E C36A H36F 109.5 ?
C37A C36A H36D 109.5 ?
C37A C36A H36E 109.5 ?
C37A C36A H36F 109.5 ?
C38A C37A C36A 119.3 ?
C42A C37A C36A 120.5 ?
C42A C37A C38A 120.0 ?
C37A C38A H38A 120.0 ?
C39A C38A C37A 119.9 ?
C39A C38A H38A 120.0 ?
C38A C39A H39A 120.0 ?
C38A C39A C40A 120.0 ?
C40A C39A H39A 120.0 ?
C39A C40A H40A 120.0 ?
C41A C40A C39A 120.0 ?
C41A C40A H40A 120.0 ?
C40A C41A H41A 120.0 ?
C40A C41A C42A 120.0 ?
C42A C41A H41A 120.0 ?
C37A C42A C41A 120.1 ?
C37A C42A H42A 120.0 ?
C41A C42A H42A 120.0 ?

loop_
_geom_bond_atom_site_label_1
_geom_bond_atom_site_label_2
_geom_bond_distance
_geom_bond_publ_flag
Yb1 Yb2 3.2587(7) y
Yb1 O1 2.191(3) y
Yb1 O2 2.236(3) y
Yb1 O3 2.077(3) y
Yb1 O5 2.306(3) y
Yb1 O6A 2.309(6) y
Yb1 O7 2.229(3) y
Yb1 O6B 2.310(7) ?
Yb2 O1 2.413(3) y
Yb2 O2 2.352(3) y
Yb2 O4 2.165(3) y
Yb2 O7 2.416(3) y
Yb2 C18D 3.190(3) y
Yb2 C19D 2.970(3) y
O1 C1D 1.353(5) n
O2 C1B 1.357(5) n
O3 C1A 1.338(5) n
O4 C1C 1.320(5) ?
O5 C25 1.464(5) ?
O5 C28 1.457(6) ?
O7 C1E 1.336(5) ?
O7 C1F 1.431(5) ?
C1A C2A 1.394(6) ?
C1A C6A 1.414(6) ?
C1B C2B 1.388(6) ?
C1B C6B 1.401(6) ?
C1C C2C 1.405(7) ?
C1C C6C 1.417(7) ?
C1D C2D 1.396(7) ?
C1D C6D 1.399(7) ?
C2A H2A 0.9500 ?
C2A C3A 1.375(6) ?
C2B H2B 0.9500 ?
C2B C3B 1.373(6) ?
C2C H2C 0.9500 ?
C2C C3C 1.384(7) ?
C2D H2D 0.9500 ?
C2D C3D 1.382(7) ?
C3A H3A 0.9500 ?
C3A C4A 1.368(7) ?
C3B H3B 0.9500 ?
C3B C4B 1.381(7) ?
C3C H3C 0.9500 ?
C3C C4C 1.380(8) ?
C3D H3D 0.9500 ?
C3D C4D 1.375(8) ?
C4A H4A 0.9500 ?
C4A C5A 1.380(7) ?
C4B H4B 0.9500 ?
C4B C5B 1.381(7) ?
C4C H4C 0.9500 ?
C4C C5C 1.385(8) ?
C4D H4D 0.9500 ?
C4D C5D 1.382(8) ?
C5A H5A 0.9500 ?
C5A C6A 1.394(6) ?
C5B H5B 0.9500 ?
C5B C6B 1.385(7) ?
C5C H5C 0.9500 ?
C5C C6C 1.384(6) ?
C5D H5D 0.9500 ?
C5D C6D 1.399(7) ?
C6A C7A 1.481(6) ?
C6B C7B 1.496(6) ?
C6C C7C 1.489(7) ?
C6D C7D 1.493(7) ?
C7A C8A 1.409(6) ?
C7A C20A 1.416(6) ?
C7B C8B 1.407(7) ?
C7B C20B 1.408(7) ?
C7C C8C 1.416(7) ?
C7C C20C 1.415(6) ?
C7D C8D 1.420(7) ?
C7D C20D 1.414(7) ?
C8A C9A 1.430(6) ?
C8A C13A 1.432(6) ?
C8B C9B 1.430(7) ?
C8B C13B 1.446(6) ?
C8C C9C 1.431(7) ?
C8C C13C 1.441(8) ?
C8D C9D 1.421(9) ?
C8D C13D 1.420(8) ?
C9A H9A 0.9500 ?
C9A C10A 1.352(7) ?
C9B H9B 0.9500 ?
C9B C10B 1.353(7) ?
C9C H9C 0.9500 ?
C9C C10C 1.380(9) ?
C9D H9D 0.9500 ?
C9D C10D 1.356(8) ?
C10A H10A 0.9500 ?
C10A C11A 1.405(7) ?
C10B H10B 0.9500 ?
C10B C11B 1.420(7) ?
C10C H10C 0.9500 ?
C10C C11C 1.406(11) ?
C10D H10D 0.9500 ?
C10D C11D 1.395(11) ?
C11A H11A 0.9500 ?
C11A C12A 1.359(7) ?
C11B H11B 0.9500 ?
C11B C12B 1.352(8) ?
C11C H11C 0.9500 ?
C11C C12C 1.329(10) ?
C11D H11D 0.9500 ?
C11D C12D 1.339(11) ?
C12A H12A 0.9500 ?
C12A C13A 1.413(7) ?
C12B H12B 0.9500 ?
C12B C13B 1.433(7) ?
C12C H12C 0.9500 ?
C12C C13C 1.437(8) ?
C12D H12D 0.9500 ?
C12D C13D 1.443(8) ?
C13A C14A 1.401(6) ?
C13B C14B 1.379(7) ?
C13C C14C 1.374(8) ?
C13D C14D 1.394(9) ?
C14A H14A 0.9500 ?
C14A C15A 1.388(7) ?
C14B H14B 0.9500 ?
C14B C15B 1.388(7) ?
C14C H14C 0.9500 ?
C14C C15C 1.378(7) ?
C14D H14D 0.9500 ?
C14D C15D 1.403(8) ?
C15A C16A 1.422(6) ?
C15A C20A 1.438(6) ?
C15B C16B 1.436(7) ?
C15B C20B 1.432(6) ?
C15C C16C 1.434(7) ?
C15C C20C 1.434(7) ?
C15D C16D 1.414(8) ?
C15D C20D 1.426(7) ?
C16A H16A 0.9500 ?
C16A C17A 1.353(7) ?
C16B H16B 0.9500 ?
C16B C17B 1.349(8) ?
C16C H16C 0.9500 ?
C16C C17C 1.350(8) ?
C16D H16D 0.9500 ?
C16D C17D 1.364(8) ?
C17A H17A 0.9500 ?
C17A C18A 1.415(7) ?
C17B H17B 0.9500 ?
C17B C18B 1.419(7) ?
C17C H17C 0.9500 ?
C17C C18C 1.421(8) ?
C17D H17D 0.9500 ?
C17D C18D 1.433(7) ?
C18A H18A 0.9500 ?
C18A C19A 1.367(6) ?
C18B H18B 0.9500 ?
C18B C19B 1.366(7) ?
C18C H18C 0.9500 ?
C18C C19C 1.349(7) ?
C18D H18D 0.9500 ?
C18D C19D 1.358(7) ?
C19A H19A 0.9500 ?
C19A C20A 1.424(6) ?
C19B H19B 0.9500 ?
C19B C20B 1.425(7) ?
C19C H19C 0.9500 ?
C19C C20C 1.435(7) ?
C19D H19D 0.9500 ?
C19D C20D 1.430(7) ?
C25 H25A 0.9900 ?
C25 H25B 0.9900 ?
C25 C26 1.466(8) ?
C26 H26A 0.9900 ?
C26 H26B 0.9900 ?
C26 C27 1.511(8) ?
C27 H27A 0.9900 ?
C27 H27B 0.9900 ?
C27 C28 1.501(7) ?
C28 H28A 0.9900 ?
C28 H28B 0.9900 ?
C43A H43A 0.9800 ?
C43A H43B 0.9800 ?
C43A H43C 0.9800 ?
C43A C44A 1.4193 ?
C44A C45A 1.3920 ?
C44A C49A 1.3888 ?
C45A H45A 0.9500 ?
C45A C46A 1.3894 ?
C46A H46A 0.9500 ?
C46A C47A 1.3904 ?
C47A H47A 0.9500 ?
C47A C48A 1.3896 ?
C48A H48A 0.9500 ?
C48A C49A 1.3901 ?
C49A H49A 0.9500 ?
O6A C21A 1.42(2) ?
O6A C24A 1.439(18) ?
C1E C2E 1.3900 ?
C1E C6E 1.3900 ?
C2E H2E 0.9500 ?
C2E C3E 1.3900 ?
C3E H3E 0.9500 ?
C3E C4E 1.3900 ?
C4E H4E 0.9500 ?
C4E C5E 1.3900 ?
C5E H5E 0.9500 ?
C5E C6E 1.3900 ?
C6E C7E 1.526(5) ?
C7E C8E 1.4280 ?
C7E C20E 1.4132 ?
C16E H16E 0.9500 ?
C16E C15E 1.4220 ?
C16E C17E 1.3461 ?
C8E C9E 1.4294 ?
C8E C13E 1.4241 ?
C9E H9E 0.9500 ?
C9E C10E 1.3833 ?
C10E H10E 0.9500 ?
C10E C11E 1.4114 ?
C11E H11E 0.9500 ?
C11E C12E 1.3817 ?
C12E H12E 0.9500 ?
C12E C13E 1.4270 ?
C13E C14E 1.3925 ?
C14E H14E 0.9500 ?
C14E C15E 1.3868 ?
C15E C20E 1.4215 ?
C17E H17E 0.9500 ?
C17E C18E 1.4117 ?
C18E H18E 0.9500 ?
C18E C19E 1.3440 ?
C19E H19E 0.9500 ?
C19E C20E 1.4494 ?
C21A H21A 0.9900 ?
C21A H21B 0.9900 ?
C21A C22A 1.56(2) ?
C22A H22A 0.9900 ?
C22A H22B 0.9900 ?
C22A C23A 1.40(2) ?
C23A H23A 0.9900 ?
C23A H23B 0.9900 ?
C23A C24A 1.381(17) ?
C24A H24A 0.9900 ?
C24A H24B 0.9900 ?
C29A H29A 0.9800 ?
C29A H29B 0.9800 ?
C29A H29C 0.9800 ?
C29A C30A 1.4201 ?
C30A C31A 1.3905 ?
C30A C35A 1.3887 ?
C31A H31A 0.9500 ?
C31A C32A 1.3909 ?
C32A H32A 0.9500 ?
C32A C33A 1.3908 ?
C33A H33A 0.9500 ?
C33A C34A 1.3893 ?
C34A H34A 0.9500 ?
C34A C35A 1.3906 ?
C35A H35A 0.9500 ?
O6B C21B 1.44(3) ?
O6B C24B 1.49(2) ?
C5F H5F 0.9500 ?
C5F C6F 1.3900 ?
C5F C4F 1.3900 ?
C6F C1F 1.3900 ?
C6F C7F 1.490(5) ?
C1F C2F 1.3900 ?
C2F H2F 0.9500 ?
C2F C3F 1.3900 ?
C3F H3F 0.9500 ?
C3F C4F 1.3900 ?
C4F H4F 0.9500 ?
C7F C8F 1.4125 ?
C7F C20F 1.4284 ?
C8F C9F 1.4501 ?
C8F C13F 1.4210 ?
C9F H9F 0.9500 ?
C9F C10F 1.3440 ?
C10F H10F 0.9500 ?
C10F C11F 1.4120 ?
C11F H11F 0.9500 ?
C11F C12F 1.3448 ?
C12F H12F 0.9500 ?
C12F C13F 1.4220 ?
C13F C14F 1.3877 ?
C14F H14F 0.9500 ?
C14F C15F 1.3922 ?
C15F C16F 1.4273 ?
C15F C20F 1.4232 ?
C16F H16F 0.9500 ?
C16F C17F 1.3829 ?
C17F H17F 0.9500 ?
C17F C18F 1.4120 ?
C18F H18F 0.9500 ?
C18F C19F 1.3834 ?
C19F H19F 0.9500 ?
C19F C20F 1.4290 ?
C21B H21C 0.9900 ?
C21B H21D 0.9900 ?
C21B C22B 1.49(3) ?
C22B H22C 0.9900 ?
C22B H22D 0.9900 ?
C22B C23B 1.63(2) ?
C23B H23C 0.9900 ?
C23B H23D 0.9900 ?
C23B C24B 1.33(2) ?
C24B H24C 0.9900 ?
C24B H24D 0.9900 ?
C29B H29D 0.9800 ?
C29B H29E 0.9800 ?
C29B H29F 0.9800 ?
C29B C30B 1.4186 ?
C30B C31B 1.3922 ?
C30B C35B 1.3897 ?
C31B H31B 0.9500 ?
C31B C32B 1.3893 ?
C32B H32B 0.9500 ?
C32B C33B 1.3898 ?
C33B H33B 0.9500 ?
C33B C34B 1.3904 ?
C34B H34B 0.9500 ?
C34B C35B 1.3896 ?
C35B H35B 0.9500 ?
C43B H43D 0.9800 ?
C43B H43E 0.9800 ?
C43B H43F 0.9800 ?
C43B C44B 1.4189 ?
C44B C45B 1.3923 ?
C44B C49B 1.3889 ?
C45B H45B 0.9500 ?
C45B C46B 1.3896 ?
C46B H46B 0.9500 ?
C46B C47B 1.3906 ?
C47B H47B 0.9500 ?
C47B C48B 1.3899 ?
C48B H48B 0.9500 ?
C48B C49B 1.3907 ?
C49B H49B 0.9500 ?
C36B H36A 0.9800 ?
C36B H36B 0.9800 ?
C36B H36C 0.9800 ?
C36B C37B 1.4191 ?
C37B C38B 1.3924 ?
C37B C42B 1.3880 ?
C38B H38B 0.9500 ?
C38B C39B 1.3890 ?
C39B H39B 0.9500 ?
C39B C40B 1.3911 ?
C40B H40B 0.9500 ?
C40B C41B 1.3898 ?
C41B H41B 0.9500 ?
C41B C42B 1.3902 ?
C42B H42B 0.9500 ?
C36A H36D 0.9800 ?
C36A H36E 0.9800 ?
C36A H36F 0.9800 ?
C36A C37A 1.4192 ?
C37A C38A 1.3922 ?
C37A C42A 1.3883 ?
C38A H38A 0.9500 ?
C38A C39A 1.3896 ?
C39A H39A 0.9500 ?
C39A C40A 1.3910 ?
C40A H40A 0.9500 ?
C40A C41A 1.3900 ?
C41A H41A 0.9500 ?
C41A C42A 1.3904 ?
C42A H42A 0.9500 ?

loop_
_geom_torsion_atom_site_label_1
_geom_torsion_atom_site_label_2
_geom_torsion_atom_site_label_3
_geom_torsion_atom_site_label_4
_geom_torsion
Yb1 O1 C1D C2D 51.1(6)
Yb1 O1 C1D C6D -131.7(4)
Yb1 O2 C1B C2B 46.8(5)
Yb1 O2 C1B C6B -134.9(4)
Yb1 O3 C1A C2A -10.8(12)
Yb1 O3 C1A C6A 169.0(7)
Yb1 O5 C25 C26 155.3(4)
Yb1 O5 C28 C27 -146.7(4)
Yb1 O7 C1E C2E 80.0(7)
Yb1 O7 C1E C6E -98.2(6)
Yb1 O7 C1F C6F -118.8(4)
Yb1 O7 C1F C2F 64.8(7)
Yb1 O6A C21A C22A 161.4(11)
Yb1 O6A C24A C23A -150.2(8)
Yb1 O6B C21B C22B 177.6(12)
Yb1 O6B C24B C23B 177.3(8)
Yb2 O1 C1D C2D -72.2(5)
Yb2 O1 C1D C6D 104.9(4)
Yb2 O2 C1B C2B -76.0(5)
Yb2 O2 C1B C6B 102.3(4)
Yb2 O4 C1C C2C -40.5(16)
Yb2 O4 C1C C6C 138.5(12)
Yb2 O7 C1E C2E -44.8(5)
Yb2 O7 C1E C6E 137.0(4)
Yb2 O7 C1F C6F 131.8(3)
Yb2 O7 C1F C2F -44.6(6)
O1 C1D C2D C3D 177.1(4)
O1 C1D C6D C5D -177.4(4)
O1 C1D C6D C7D 2.1(7)
O2 C1B C2B C3B -176.9(4)
O2 C1B C6B C5B 175.7(4)
O2 C1B C6B C7B -9.3(7)
O3 C1A C2A C3A 178.9(4)
O3 C1A C6A C5A 178.2(4)
O3 C1A C6A C7A -0.5(6)
O4 C1C C2C C3C 179.5(5)
O4 C1C C6C C5C -179.3(5)
O4 C1C C6C C7C 0.5(7)
O5 C25 C26 C27 7.5(7)
O7 C1E C2E C3E -178.3(6)
O7 C1E C6E C5E 178.1(7)
O7 C1E C6E C7E -4.7(6)
O7 C1F C2F C3F 176.3(7)
C1A C2A C3A C4A 3.0(7)
C1A C6A C7A C8A 83.9(6)
C1A C6A C7A C20A -101.7(5)
C1B C2B C3B C4B -0.7(8)
C1B C6B C7B C8B 112.4(5)
C1B C6B C7B C20B -69.7(6)
C1C C2C C3C C4C -0.2(8)
C1C C6C C7C C8C -114.8(5)
C1C C6C C7C C20C 64.2(6)
C1D C2D C3D C4D 0.5(8)
C1D C6D C7D C8D 115.4(5)
C1D C6D C7D C20D -63.9(6)
C2A C1A C6A C5A -2.0(6)
C2A C1A C6A C7A 179.3(4)
C2A C3A C4A C5A -2.1(7)
C2B C1B C6B C5B -6.0(7)
C2B C1B C6B C7B 169.0(4)
C2B C3B C4B C5B -1.9(8)
C2C C1C C6C C5C -0.4(7)
C2C C1C C6C C7C 179.4(4)
C2C C3C C4C C5C -0.3(9)
C2D C1D C6D C5D -0.3(7)
C2D C1D C6D C7D 179.2(4)
C2D C3D C4D C5D -0.6(8)
C3A C4A C5A C6A -0.8(7)
C3B C4B C5B C6B 0.4(9)
C3C C4C C5C C6C 0.5(9)
C3D C4D C5D C6D 0.2(8)
C4A C5A C6A C1A 2.9(6)
C4A C5A C6A C7A -178.4(4)
C4B C5B C6B C1B 3.6(8)
C4B C5B C6B C7B -171.5(5)
C4C C5C C6C C1C -0.2(8)
C4C C5C C6C C7C -180.0(5)
C4D C5D C6D C1D 0.2(7)
C4D C5D C6D C7D -179.3(5)
C5A C6A C7A C8A -94.8(5)
C5A C6A C7A C20A 79.6(5)
C5B C6B C7B C8B -72.7(7)
C5B C6B C7B C20B 105.2(5)
C5C C6C C7C C8C 65.0(6)
C5C C6C C7C C20C -116.0(5)
C5D C6D C7D C8D -65.1(6)
C5D C6D C7D C20D 115.6(5)
C6A C1A C2A C3A -0.9(6)
C6A C7A C8A C9A -7.3(7)
C6A C7A C8A C13A 172.0(4)
C6A C7A C20A C15A -170.4(4)
C6A C7A C20A C19A 9.0(6)
C6B C1B C2B C3B 4.8(7)
C6B C7B C8B C9B -2.8(7)
C6B C7B C8B C13B 178.2(4)
C6B C7B C20B C15B -178.7(4)
C6B C7B C20B C19B 0.1(7)
C6C C1C C2C C3C 0.6(7)
C6C C7C C8C C9C 2.4(7)
C6C C7C C8C C13C -179.5(4)
C6C C7C C20C C15C 178.7(4)
C6C C7C C20C C19C -1.7(6)
C6D C1D C2D C3D -0.1(7)
C6D C7D C8D C9D -0.2(7)
C6D C7D C8D C13D 179.8(4)
C6D C7D C20D C15D 176.9(4)
C6D C7D C20D C19D -4.1(7)
C7A C8A C9A C10A 179.4(5)
C7A C8A C13A C12A 179.7(5)
C7A C8A C13A C14A 0.4(7)
C7B C8B C9B C10B -178.3(5)
C7B C8B C13B C12B 178.7(5)
C7B C8B C13B C14B 0.1(7)
C7C C8C C9C C10C 177.5(5)
C7C C8C C13C C12C -178.1(5)
C7C C8C C13C C14C 0.0(7)
C7D C8D C9D C10D 179.1(5)
C7D C8D C13D C12D -179.0(5)
C7D C8D C13D C14D 3.0(7)
C8A C7A C20A C15A 4.1(6)
C8A C7A C20A C19A -176.5(4)
C8A C9A C10A C11A 1.5(8)
C8A C13A C14A C15A 0.1(7)
C8B C7B C20B C15B -0.8(7)
C8B C7B C20B C19B 178.1(4)
C8B C9B C10B C11B -0.7(8)
C8B C13B C14B C15B -0.1(7)
C8C C7C C20C C15C -2.3(6)
C8C C7C C20C C19C 177.4(4)
C8C C9C C10C C11C 0.7(10)
C8C C13C C14C C15C -0.7(8)
C8D C7D C20D C15D -2.5(7)
C8D C7D C20D C19D 176.5(4)
C8D C9D C10D C11D -0.8(9)
C8D C13D C14D C15D -1.8(8)
C9A C8A C13A C12A -1.0(7)
C9A C8A C13A C14A 179.7(4)
C9A C10A C11A C12A -2.1(9)
C9B C8B C13B C12B -0.4(7)
C9B C8B C13B C14B -179.0(5)
C9B C10B C11B C12B 0.2(9)
C9C C8C C13C C12C 0.2(7)
C9C C8C C13C C14C 178.2(5)
C9C C10C C11C C12C -0.1(11)
C9D C8D C13D C12D 1.0(7)
C9D C8D C13D C14D -177.0(5)
C9D C10D C11D C12D 2.6(10)
C10A C11A C12A C13A 1.1(10)
C10B C11B C12B C13B 0.2(9)
C10C C11C C12C C13C -0.5(11)
C10D C11D C12D C13D -2.6(10)
C11A C12A C13A C8A 0.5(9)
C11A C12A C13A C14A 179.7(6)
C11B C12B C13B C8B -0.1(8)
C11B C12B C13B C14B 178.5(5)
C11C C12C C13C C8C 0.4(9)
C11C C12C C13C C14C -177.6(6)
C11D C12D C13D C8D 0.7(8)
C11D C12D C13D C14D 178.6(6)
C12A C13A C14A C15A -179.2(5)
C12B C13B C14B C15B -178.6(5)
C12C C13C C14C C15C 177.3(5)
C12D C13D C14D C15D -179.8(5)
C13A C8A C9A C10A 0.1(7)
C13A C14A C15A C16A -177.4(4)
C13A C14A C15A C20A 1.5(7)
C13B C8B C9B C10B 0.8(8)
C13B C14B C15B C16B -180.0(5)
C13B C14B C15B C20B -0.4(7)
C13C C8C C9C C10C -0.8(8)
C13C C14C C15C C16C -177.7(5)
C13C C14C C15C C20C -0.1(7)
C13D C8D C9D C10D -1.0(8)
C13D C14D C15D C16D 179.4(5)
C13D C14D C15D C20D -1.4(7)
C14A C15A C16A C17A -178.8(5)
C14A C15A C20A C7A -3.6(6)
C14A C15A C20A C19A 177.0(4)
C14B C15B C16B C17B 179.7(5)
C14B C15B C20B C7B 0.8(7)
C14B C15B C20B C19B -178.1(4)
C14C C15C C16C C17C 176.5(5)
C14C C15C C20C C7C 1.6(7)
C14C C15C C20C C19C -178.1(4)
C14D C15D C16D C17D 177.7(5)
C14D C15D C20D C7D 3.6(7)
C14D C15D C20D C19D -175.5(4)
C15A C16A C17A C18A 0.9(7)
C15B C16B C17B C18B -1.6(8)
C15C C16C C17C C18C 1.0(8)
C15D C16D C17D C18D -1.9(8)
C16A C15A C20A C7A 175.3(4)
C16A C15A C20A C19A -4.1(6)
C16A C17A C18A C19A -2.4(7)
C16B C15B C20B C7B -179.6(4)
C16B C15B C20B C19B 1.5(7)
C16B C17B C18B C19B 1.4(8)
C16C C15C C20C C7C 179.3(4)
C16C C15C C20C C19C -0.4(6)
C16C C17C C18C C19C 0.7(7)
C16D C15D C20D C7D -177.2(4)
C16D C15D C20D C19D 3.7(6)
C16D C17D C18D C19D 2.9(8)
C17A C18A C19A C20A 0.4(7)
C17B C18B C19B C20B 0.2(8)
C17C C18C C19C C20C -2.3(7)
C17D C18D C19D C20D -0.5(7)
C18A C19A C20A C7A -176.6(4)
C18A C19A C20A C15A 2.8(6)
C18B C19B C20B C7B 179.4(5)
C18B C19B C20B C15B -1.7(7)
C18C C19C C20C C7C -177.6(4)
C18C C19C C20C C15C 2.1(6)
C18D C19D C20D C7D 178.2(5)
C18D C19D C20D C15D -2.8(7)
C20A C7A C8A C9A 178.3(4)
C20A C7A C8A C13A -2.5(6)
C20A C15A C16A C17A 2.3(7)
C20B C7B C8B C9B 179.4(5)
C20B C7B C8B C13B 0.3(7)
C20B C15B C16B C17B 0.1(8)
C20C C7C C8C C9C -176.7(4)
C20C C7C C8C C13C 1.5(7)
C20C C15C C16C C17C -1.1(7)
C20D C7D C8D C9D 179.1(5)
C20D C7D C8D C13D -0.8(7)
C20D C15D C16D C17D -1.4(7)
C25 O5 C28 C27 36.8(5)
C25 C26 C27 C28 14.6(7)
C26 C27 C28 O5 -31.3(6)
C28 O5 C25 C26 -27.7(6)
C43A C44A C45A C46A 175.6
C43A C44A C49A C48A -175.5
C44A C45A C46A C47A 0.1
C45A C44A C49A C48A 0.2
C45A C46A C47A C48A 0.0
C46A C47A C48A C49A 0.0
C47A C48A C49A C44A -0.2
C49A C44A C45A C46A -0.2
O6A C21A C22A C23A -14.7(16)
C1E C2E C3E C4E 0.0
C1E C6E C7E C8E 107.6(4)
C1E C6E C7E C20E -84.8(4)
C2E C1E C6E C5E 0.0
C2E C1E C6E C7E 177.2(6)
C2E C3E C4E C5E 0.0
C3E C4E C5E C6E 0.0
C4E C5E C6E C1E 0.0
C4E C5E C6E C7E -177.1(6)
C5E C6E C7E C8E -75.2(5)
C5E C6E C7E C20E 92.3(5)
C6E C1E C2E C3E 0.0
C6E C7E C8E C9E -8.1(4)
C6E C7E C8E C13E 173.3(4)
C6E C7E C20E C15E -170.8(4)
C6E C7E C20E C19E 10.3(4)
C7E C8E C9E C10E -175.4
C7E C8E C13E C12E 175.4
C7E C8E C13E C14E -5.6
C16E C15E C20E C7E -179.2
C16E C15E C20E C19E -0.3
C16E C17E C18E C19E -3.8
C8E C7E C20E C15E -3.2
C8E C7E C20E C19E 177.9
C8E C9E C10E C11E -0.7
C8E C13E C14E C15E 3.3
C9E C8E C13E C12E -3.3
C9E C8E C13E C14E 175.7
C9E C10E C11E C12E -1.9
C10E C11E C12E C13E 1.9
C11E C12E C13E C8E 0.7
C11E C12E C13E C14E -178.3
C12E C13E C14E C15E -177.7
C13E C8E C9E C10E 3.3
C13E C14E C15E C16E 179.2
C13E C14E C15E C20E -0.9
C14E C15E C20E C7E 0.9
C14E C15E C20E C19E 179.8
C15E C16E C17E C18E 4.3
C17E C16E C15E C14E 177.7
C17E C16E C15E C20E -2.2
C17E C18E C19E C20E 1.3
C18E C19E C20E C7E 179.6
C18E C19E C20E C15E 0.7
C20E C7E C8E C9E -175.8
C20E C7E C8E C13E 5.5
C21A O6A C24A C23A 11.8(14)
C21A C22A C23A C24A 21.6(14)
C22A C23A C24A O6A -21.8(14)
C24A O6A C21A C22A 2.1(14)
C29A C30A C31A C32A 175.6
C29A C30A C35A C34A -175.5
C30A C31A C32A C33A 0.1
C31A C30A C35A C34A 0.2
C31A C32A C33A C34A 0.1
C32A C33A C34A C35A -0.1
C33A C34A C35A C30A -0.1
C35A C30A C31A C32A -0.2
O6B C21B C22B C23B -21.5(17)
C5F C6F C1F O7 -176.7(7)
C5F C6F C1F C2F 0.0
C5F C6F C7F C8F 102.9(5)
C5F C6F C7F C20F -73.1(6)
C6F C5F C4F C3F 0.0
C6F C1F C2F C3F 0.0
C6F C7F C8F C9F 1.9(5)
C6F C7F C8F C13F -179.2(5)
C6F C7F C20F C15F -178.6(5)
C6F C7F C20F C19F 0.2(5)
C1F C6F C7F C8F -73.9(6)
C1F C6F C7F C20F 110.1(5)
C1F C2F C3F C4F 0.0
C2F C3F C4F C5F 0.0
C4F C5F C6F C1F 0.0
C4F C5F C6F C7F -176.9(7)
C7F C6F C1F O7 0.1(6)
C7F C6F C1F C2F 176.7(7)
C7F C8F C9F C10F 179.6
C7F C8F C13F C12F -179.2
C7F C8F C13F C14F 0.8
C8F C7F C20F C15F 5.4
C8F C7F C20F C19F -175.8
C8F C9F C10F C11F 1.3
C8F C13F C14F C15F -0.9
C9F C8F C13F C12F -0.3
C9F C8F C13F C14F 179.8
C9F C10F C11F C12F -3.8
C10F C11F C12F C13F 4.3
C11F C12F C13F C8F -2.2
C11F C12F C13F C14F 177.7
C12F C13F C14F C15F 179.2
C13F C8F C9F C10F 0.7
C13F C14F C15F C16F -177.7
C13F C14F C15F C20F 3.2
C14F C15F C16F C17F -178.3
C14F C15F C20F C7F -5.5
C14F C15F C20F C19F 175.7
C15F C16F C17F C18F 1.9
C16F C15F C20F C7F 175.4
C16F C15F C20F C19F -3.4
C16F C17F C18F C19F -2.0
C17F C18F C19F C20F -0.6
C18F C19F C20F C7F -175.5
C18F C19F C20F C15F 3.3
C20F C7F C8F C9F 178.0
C20F C7F C8F C13F -3.1
C20F C15F C16F C17F 0.8
C21B O6B C24B C23B -32.3(14)
C21B C22B C23B C24B 2.5(16)
C22B C23B C24B O6B 17.1(14)
C24B O6B C21B C22B 32.6(16)
C29B C30B C31B C32B 175.6
C29B C30B C35B C34B -175.4
C30B C31B C32B C33B 0.0
C31B C30B C35B C34B 0.3
C31B C32B C33B C34B 0.0
C32B C33B C34B C35B 0.1
C33B C34B C35B C30B -0.2
C35B C30B C31B C32B -0.2
C43B C44B C45B C46B 175.6
C43B C44B C49B C48B -175.4
C44B C45B C46B C47B 0.0
C45B C44B C49B C48B 0.2
C45B C46B C47B C48B 0.0
C46B C47B C48B C49B 0.1
C47B C48B C49B C44B -0.2
C49B C44B C45B C46B -0.1
C36B C37B C38B C39B 175.6
C36B C37B C42B C41B -175.5
C37B C38B C39B C40B 0.0
C38B C37B C42B C41B 0.3
C38B C39B C40B C41B 0.0
C39B C40B C41B C42B 0.0
C40B C41B C42B C37B -0.2
C42B C37B C38B C39B -0.2
C36A C37A C38A C39A 175.6
C36A C37A C42A C41A -175.5
C37A C38A C39A C40A 0.0
C38A C37A C42A C41A 0.2
C38A C39A C40A C41A 0.1
C39A C40A C41A C42A 0.0
C40A C41A C42A C37A -0.1
C42A C37A C38A C39A -0.2

_cod_database_fobs_code 2243058
